data_7009351
loop_
_publ_author_name
'Yamanari, Kazuaki'
'Fukuda, Ito'
'Yamamoto, Shiori'
'Kushi, Yoshihiko'
'Fuyuhiro, Akira'
'Kubota, Naoko'
'Fukuo, Tsuyoshi'
'Arakawa, Ryuichi'

_publ_section_title
;
 Structural difference due to intramolecular stacking interactions in
 dinuclear rhodium(III) complexes [{Rh(\h5-C5Me5)(L)}2]n+ containing
 pyrimidine-2-thionate and related ligands
;
_journal_issue 13
_journal_name_full 'Journal of the Chemical Society, Dalton Transactions'
_journal_page_first 2131
_journal_paper_doi 10.1039/b000098l
_journal_year 2000
_chemical_formula_sum 'C30 H40 Cl2 N4 O8 Rh2 S2'
_chemical_formula_weight 925.51
_space_group_IT_number 14
_symmetry_cell_setting monoclinic
_symmetry_Int_Tables_number 14
_symmetry_space_group_name_Hall '-P 2yab'
_symmetry_space_group_name_H-M 'P 1 21/a 1'
_audit_creation_date 'Thu Feb  4 11:11:53 1999'
_audit_creation_method 'from TEXRAY.INF file'
_cell_angle_alpha 90
_cell_angle_beta 108.04(1)
_cell_angle_gamma 90
_cell_formula_units_Z 4
_cell_length_a 15.164(3)
_cell_length_b 12.762(4)
_cell_length_c 21.467(3)
_cell_measurement_reflns_used 24
_cell_measurement_temperature 296.2
_cell_measurement_theta_max 14.7
_cell_measurement_theta_min 13.7
_cell_volume 3950.1(16)
_computing_cell_refinement 'MSC/AFC Diffractometer Control'
_computing_data_collection 'MSC/AFC Diffractometer Control'
_computing_data_reduction teXsan
_computing_publication_material teXsan
_computing_structure_refinement teXsan
_computing_structure_solution SHELXS86
_diffrn_ambient_temperature 296.2
_diffrn_measurement_device_type 'Rigaku AFC5R'
_diffrn_measurement_method \w-2\q
_diffrn_orient_matrix_UB_11 -0.04319
_diffrn_orient_matrix_UB_12 -0.01147
_diffrn_orient_matrix_UB_13 0.02636
_diffrn_orient_matrix_UB_21 -0.05423
_diffrn_orient_matrix_UB_22 0.01196
_diffrn_orient_matrix_UB_23 -0.04002
_diffrn_orient_matrix_UB_31 -0.00200
_diffrn_orient_matrix_UB_32 -0.07659
_diffrn_orient_matrix_UB_33 -0.01019
_diffrn_radiation_detector 'scintillation counter'
_diffrn_radiation_monochromator graphite
_diffrn_radiation_source 'Rigaku rotating anode'
_diffrn_radiation_type 'Mo K\a'
_diffrn_radiation_wavelength 0.7107
_diffrn_reflns_av_R_equivalents 0.039
_diffrn_reflns_av_sigmaI/netI 0.129
_diffrn_reflns_limit_h_max 21
_diffrn_reflns_limit_h_min 0
_diffrn_reflns_limit_k_max 0
_diffrn_reflns_limit_k_min -17
_diffrn_reflns_limit_l_max 28
_diffrn_reflns_limit_l_min -30
_diffrn_reflns_number 11930
_diffrn_reflns_reduction_process 'Lp corrections applied'
_diffrn_reflns_theta_max 30.07
_diffrn_reflns_theta_min 2.53
_diffrn_standards_decay_% -3.33
_diffrn_standards_interval_count 150
_diffrn_standards_number 3
_exptl_absorpt_coefficient_mu 1.123
_exptl_absorpt_correction_T_max 0.999
_exptl_absorpt_correction_T_min 0.783
_exptl_absorpt_correction_type psi-scan
_exptl_absorpt_process_details '(North, Phillips & Mathews, 1968)'
_exptl_crystal_colour red
_exptl_crystal_density_diffrn 1.556
_exptl_crystal_density_method 'not measured'
_exptl_crystal_description plate
_exptl_crystal_F_000 1872.00
_exptl_crystal_size_max 0.300
_exptl_crystal_size_mid 0.300
_exptl_crystal_size_min 0.150
_refine_diff_density_max 1.08
_refine_diff_density_min -0.84
_refine_ls_extinction_method none
_refine_ls_goodness_of_fit_ref 2.115
_refine_ls_hydrogen_treatment noref
_refine_ls_matrix_type full
_refine_ls_number_constraints 0
_refine_ls_number_parameters 393
_refine_ls_number_reflns 4700
_refine_ls_number_restraints 0
_refine_ls_R_factor_all 0.0530
_refine_ls_R_factor_gt 0.0530
_refine_ls_shift/su_max 0.0070
_refine_ls_shift/su_mean 0.0000
_refine_ls_structure_factor_coef F
_refine_ls_weighting_details 'w = 1/[\s^2^(Fo) + 0.00022|Fo|^2^]'
_refine_ls_weighting_scheme calc
_refine_ls_wR_factor_gt 0.0701
_refine_ls_wR_factor_ref 0.0701
_reflns_number_gt 4700
_reflns_number_total 11525
_reflns_threshold_expression >2.0sigma(I)
_cod_data_source_file b000098l.txt
_cod_data_source_block '[Rh2(Cp*)2(mpymt)2](ClO4)2'
_cod_depositor_comments
;
The following automatic conversions were performed:
'_reflns_observed_expression' tag replaced with
'_reflns_threshold_expression' tag as specified in the replacement
file
'cod-tools/trunk/perl-scripts/inputs/replacement_tags.lst'.

'_atom_site_calc_flags'
tag replaced with '_atom_site_calc_flag' tag as specified in the
replacement file
'cod-tools/trunk/perl-scripts/inputs/replacement_tags.lst'.

'_atom_type_scat_imag'
tag replaced with '_atom_type_scat_dispersion_imag' tag as specified
in the replacement file
'cod-tools/trunk/perl-scripts/inputs/replacement_tags.lst'.

Automatic conversion script
Id: cif_correct_tags 3137 2015-03-23 15:08:43Z antanas 
;
_cod_original_cell_volume 3950(1)
_cod_original_sg_symbol_H-M 'P 21/a       '
_cod_original_formula_sum 'C30 H40 Cl2 N4 O8 S2 Rh2 '
_cod_database_code 7009351

loop_
_symmetry_equiv_pos_as_xyz
x,y,z
1/2-x,1/2+y,-z
-x,-y,-z
1/2+x,1/2-y,z

loop_
_atom_site_label
_atom_site_type_symbol
_atom_site_fract_x
_atom_site_fract_y
_atom_site_fract_z
_atom_site_U_iso_or_equiv
_atom_site_adp_type
_atom_site_occupancy
_atom_site_calc_flag
_atom_site_refinement_flags
_atom_site_disorder_assembly
_atom_site_disorder_group
Rh(1) Rh 0.29401(5) 0.77696(6) 0.31423(3) 0.0426(2) Uani 1.00 d . . .
Rh(2) Rh 0.27407(5) 0.63876(6) 0.16514(3) 0.0501(2) Uani 1.00 d . . .
Cl(1) Cl 0.3070(2) 0.1515(2) 0.4360(2) 0.0764(10) Uani 1.00 d . . .
Cl(2) Cl 0.1557(6) 0.1669(4) 0.0922(3) 0.223(3) Uani 1.00 d . . .
S(1) S 0.3980(1) 0.6924(2) 0.2620(1) 0.0469(6) Uani 1.00 d . . .
S(2) S 0.1698(2) 0.6988(2) 0.2249(1) 0.0514(7) Uani 1.00 d . . .
O(1) O 0.3194(9) 0.2538(7) 0.4602(6) 0.142(5) Uani 1.00 d . . .
O(2) O 0.3864(8) 0.109(1) 0.4334(8) 0.193(7) Uani 1.00 d . . .
O(3) O 0.271(1) 0.090(1) 0.4741(8) 0.224(9) Uani 1.00 d . . .
O(4) O 0.247(1) 0.1476(10) 0.3753(7) 0.224(7) Uani 1.00 d . . .
O(5) O 0.193(2) 0.198(1) 0.1522(7) 0.272(10) Uani 1.00 d . . .
O(6) O 0.130(1) 0.233(1) 0.0461(8) 0.263(9) Uani 1.00 d . . .
O(7) O 0.1018 0.0913 0.0882 0.3437 Uiso 1.00 d . . .
O(8a) O 0.1918 0.0670 0.0723 0.2978 Uiso 0.50 d P . .
O(8b) O 0.2659 0.1603 0.0830 0.3210 Uiso 0.50 d P . .
N(1a) N 0.3446(9) 0.632(1) 0.3559(7) 0.067(4) Uiso 0.65 d P . .
N(1b) N 0.239(1) 0.627(1) 0.3360(8) 0.025(3) Uiso 0.35 d P . .
N(3) N 0.4429(6) 0.5102(7) 0.3307(4) 0.065(2) Uiso 1.00 d . . .
N(21a) N 0.2306(10) 0.519(1) 0.2172(7) 0.078(4) Uiso 0.65 d P . .
N(21b) N 0.331(1) 0.512(1) 0.2329(8) 0.027(4) Uiso 0.35 d P . .
N(23) N 0.1329(6) 0.5169(8) 0.2791(5) 0.077(3) Uiso 1.00 d . . .
C(2a) C 0.398(1) 0.595(1) 0.3145(9) 0.068(4) Uiso 0.65 d P . .
C(2b) C 0.391(1) 0.555(2) 0.2790(10) 0.026(4) Uiso 0.35 d P . .
C(4a) C 0.436(1) 0.442(2) 0.3725(10) 0.079(5) Uiso 0.65 d P . .
C(4b) C 0.428(2) 0.405(2) 0.338(1) 0.047(6) Uiso 0.35 d P . .
C(5a) C 0.387(1) 0.474(2) 0.418(1) 0.096(6) Uiso 0.65 d P . .
C(5b) C 0.368(2) 0.356(2) 0.294(1) 0.050(6) Uiso 0.35 d P . .
C(6a) C 0.336(1) 0.569(2) 0.410(1) 0.093(6) Uiso 0.65 d P . .
C(6b) C 0.320(2) 0.409(2) 0.238(1) 0.041(5) Uiso 0.35 d P . .
C(7a) C 0.486(2) 0.344(2) 0.386(1) 0.105(8) Uiso 0.65 d P . .
C(7b) C 0.495(3) 0.366(3) 0.414(2) 0.08(1) Uiso 0.35 d P . .
C(10) C 0.3232(7) 0.9403(7) 0.3061(5) 0.055(3) Uani 1.00 d . . .
C(11) C 0.3859(6) 0.8985(8) 0.3664(4) 0.052(3) Uani 1.00 d . . .
C(12) C 0.3329(6) 0.8646(7) 0.4054(4) 0.051(3) Uani 1.00 d . . .
C(13) C 0.2350(6) 0.8818(7) 0.3686(4) 0.050(3) Uani 1.00 d . . .
C(14) C 0.2318(6) 0.9313(7) 0.3094(4) 0.050(3) Uani 1.00 d . . .
C(15) C 0.3526(8) 0.9917(9) 0.2534(6) 0.079(4) Uani 1.00 d . . .
C(16) C 0.4903(7) 0.897(1) 0.3872(6) 0.083(4) Uani 1.00 d . . .
C(17) C 0.3694(7) 0.8220(10) 0.4728(5) 0.073(3) Uani 1.00 d . . .
C(18) C 0.1543(7) 0.8607(9) 0.3937(6) 0.074(4) Uani 1.00 d . . .
C(19) C 0.1468(7) 0.9688(9) 0.2594(5) 0.074(4) Uani 1.00 d . . .
C(22a) C 0.175(1) 0.571(1) 0.2506(8) 0.062(4) Uiso 0.65 d P . .
C(22b) C 0.182(2) 0.604(2) 0.284(1) 0.035(5) Uiso 0.35 d P . .
C(24a) C 0.147(1) 0.426(1) 0.3007(9) 0.065(4) Uiso 0.65 d P . .
C(24b) C 0.166(3) 0.452(3) 0.338(2) 0.09(1) Uiso 0.35 d P . .
C(25a) C 0.205(2) 0.365(2) 0.267(1) 0.106(7) Uiso 0.65 d P . .
C(25b) C 0.213(2) 0.466(2) 0.381(2) 0.061(8) Uiso 0.35 d P . .
C(26a) C 0.252(1) 0.413(2) 0.2261(10) 0.090(6) Uiso 0.65 d P . .
C(26b) C 0.254(2) 0.561(2) 0.386(1) 0.055(7) Uiso 0.35 d P . .
C(27a) C 0.109(2) 0.362(2) 0.349(2) 0.14(1) Uiso 0.65 d P . .
C(27b) C 0.087(2) 0.345(3) 0.309(2) 0.071(9) Uiso 0.35 d P . .
C(30) C 0.3171(7) 0.7302(9) 0.0954(4) 0.060(3) Uani 1.00 d . . .
C(31) C 0.3460(8) 0.6257(10) 0.0940(5) 0.067(4) Uani 1.00 d . . .
C(32) C 0.262(1) 0.563(1) 0.0736(5) 0.097(5) Uani 1.00 d . . .
C(33) C 0.1862(8) 0.629(2) 0.0659(5) 0.096(5) Uani 1.00 d . . .
C(34) C 0.2195(8) 0.732(1) 0.0787(5) 0.077(4) Uani 1.00 d . . .
C(35) C 0.383(1) 0.819(1) 0.1098(6) 0.122(6) Uani 1.00 d . . .
C(36) C 0.4443(10) 0.591(1) 0.1050(7) 0.126(6) Uani 1.00 d . . .
C(37) C 0.259(2) 0.445(1) 0.0639(8) 0.19(1) Uani 1.00 d . . .
C(38) C 0.087(1) 0.593(2) 0.0437(8) 0.22(1) Uani 1.00 d . . .
C(39) C 0.159(1) 0.825(2) 0.0728(8) 0.169(9) Uani 1.00 d . . .
H(1) H 0.4179 0.9850 0.2630 0.0954 Uiso 1.00 calc . . .
H(2) H 0.3224 0.9591 0.2126 0.0954 Uiso 1.00 calc . . .
H(3) H 0.3365 1.0638 0.2511 0.0954 Uiso 1.00 calc . . .
H(4) H 0.5117 0.8272 0.3965 0.0997 Uiso 1.00 calc . . .
H(5) H 0.5109 0.9243 0.3529 0.0997 Uiso 1.00 calc . . .
H(6) H 0.5141 0.9391 0.4253 0.0997 Uiso 1.00 calc . . .
H(7) H 0.3192 0.8044 0.4885 0.0870 Uiso 1.00 calc . . .
H(8) H 0.4053 0.7611 0.4725 0.0870 Uiso 1.00 calc . . .
H(9) H 0.4072 0.8733 0.5007 0.0870 Uiso 1.00 calc . . .
H(10) H 0.1253 0.9250 0.3981 0.0890 Uiso 1.00 calc . . .
H(11) H 0.1109 0.8165 0.3637 0.0890 Uiso 1.00 calc . . .
H(12) H 0.1760 0.8271 0.4352 0.0890 Uiso 1.00 calc . . .
H(13) H 0.1508 1.0424 0.2542 0.0885 Uiso 1.00 calc . . .
H(14) H 0.1407 0.9350 0.2188 0.0885 Uiso 1.00 calc . . .
H(15) H 0.0943 0.9532 0.2730 0.0885 Uiso 1.00 calc . . .
H(16) H 0.4260 0.8097 0.1522 0.1468 Uiso 1.00 calc . . .
H(17) H 0.4146 0.8207 0.0781 0.1468 Uiso 1.00 calc . . .
H(18) H 0.3496 0.8822 0.1084 0.1468 Uiso 1.00 calc . . .
H(19) H 0.4460 0.5169 0.1010 0.1507 Uiso 1.00 calc . . .
H(20) H 0.4677 0.6228 0.0733 0.1507 Uiso 1.00 calc . . .
H(21) H 0.4813 0.6113 0.1477 0.1507 Uiso 1.00 calc . . .
H(22) H 0.2320 0.4129 0.0936 0.2303 Uiso 1.00 calc . . .
H(23) H 0.2230 0.4287 0.0203 0.2303 Uiso 1.00 calc . . .
H(24) H 0.3203 0.4191 0.0718 0.2303 Uiso 1.00 calc . . .
H(25) H 0.0473 0.6508 0.0421 0.2580 Uiso 1.00 calc . . .
H(26) H 0.0733 0.5624 0.0013 0.2580 Uiso 1.00 calc . . .
H(27) H 0.0783 0.5421 0.0736 0.2580 Uiso 1.00 calc . . .
H(28) H 0.1958 0.8862 0.0832 0.2032 Uiso 1.00 calc . . .
H(29) H 0.1181 0.8296 0.0292 0.2032 Uiso 1.00 calc . . .
H(30) H 0.1235 0.8179 0.1022 0.2032 Uiso 1.00 calc . . .

loop_
_atom_site_aniso_label
_atom_site_aniso_U_11
_atom_site_aniso_U_22
_atom_site_aniso_U_33
_atom_site_aniso_U_12
_atom_site_aniso_U_13
_atom_site_aniso_U_23
Rh(1) 0.0466(4) 0.0449(4) 0.0359(3) 0.0011(4) 0.0120(3) -0.0004(3)
Rh(2) 0.0525(4) 0.0597(5) 0.0387(4) -0.0107(4) 0.0152(3) -0.0069(4)
Cl(1) 0.094(2) 0.065(2) 0.069(2) 0.000(2) 0.024(2) -0.014(2)
Cl(2) 0.384(10) 0.132(4) 0.093(4) -0.119(5) -0.014(5) 0.023(3)
S(1) 0.038(1) 0.052(1) 0.050(1) -0.003(1) 0.0139(10) 0.000(1)
S(2) 0.040(1) 0.054(1) 0.058(1) -0.004(1) 0.012(1) 0.000(1)
O(1) 0.22(1) 0.072(7) 0.16(1) -0.024(7) 0.094(9) -0.056(7)
O(2) 0.123(9) 0.16(1) 0.31(2) -0.029(9) 0.09(1) -0.13(1)
O(3) 0.36(2) 0.14(1) 0.25(2) -0.07(1) 0.20(2) -0.01(1)
O(4) 0.28(2) 0.13(1) 0.14(1) 0.05(1) -0.10(1) -0.039(9)
O(5) 0.44(3) 0.24(2) 0.085(10) -0.01(2) 0.01(1) -0.03(1)
O(6) 0.39(3) 0.21(2) 0.15(1) -0.04(2) 0.03(2) 0.10(1)
C(10) 0.073(7) 0.043(5) 0.054(6) -0.008(5) 0.028(5) -0.004(4)
C(11) 0.047(5) 0.058(6) 0.051(6) -0.011(4) 0.014(4) -0.015(5)
C(12) 0.053(5) 0.053(6) 0.043(5) 0.001(5) 0.011(4) -0.015(4)
C(13) 0.046(5) 0.054(6) 0.046(5) 0.004(4) 0.010(4) -0.008(4)
C(14) 0.056(5) 0.045(5) 0.047(5) 0.004(4) 0.013(4) 0.002(4)
C(15) 0.100(9) 0.065(7) 0.079(8) -0.013(7) 0.035(7) 0.005(6)
C(16) 0.054(6) 0.099(9) 0.090(9) -0.010(6) 0.014(6) -0.024(7)
C(17) 0.068(7) 0.101(9) 0.038(5) 0.005(6) 0.000(5) 0.000(6)
C(18) 0.066(7) 0.089(8) 0.079(8) 0.001(6) 0.039(6) 0.002(7)
C(19) 0.069(7) 0.071(8) 0.071(7) 0.020(6) 0.007(6) 0.005(6)
C(30) 0.066(6) 0.082(8) 0.035(5) -0.010(6) 0.018(4) 0.004(5)
C(31) 0.069(7) 0.093(9) 0.045(6) 0.006(6) 0.024(5) -0.002(6)
C(32) 0.16(1) 0.09(1) 0.047(6) -0.05(1) 0.045(8) -0.038(7)
C(33) 0.058(7) 0.19(2) 0.040(6) -0.031(9) 0.012(5) -0.011(8)
C(34) 0.067(7) 0.13(1) 0.043(6) 0.024(8) 0.024(5) 0.019(7)
C(35) 0.18(2) 0.13(1) 0.066(9) -0.07(1) 0.049(9) 0.002(8)
C(36) 0.096(10) 0.19(2) 0.10(1) 0.07(1) 0.046(9) 0.03(1)
C(37) 0.38(3) 0.13(2) 0.09(1) -0.09(2) 0.11(2) -0.06(1)
C(38) 0.08(1) 0.44(4) 0.11(1) -0.13(2) 0.005(9) -0.02(2)
C(39) 0.18(2) 0.24(2) 0.11(1) 0.15(2) 0.08(1) 0.09(1)

loop_
_atom_type_symbol
_atom_type_description
_atom_type_scat_dispersion_real
_atom_type_scat_dispersion_imag
_atom_type_scat_source
C C 0.003 0.002
;International Tables for Crystallography
(1992, Vol. C, Tables 4.2.6.8 and 6.1.1.1)
;
H H 0.000 0.000
;International Tables for Crystallography
(1992, Vol. C, Table 6.1.1.2)
;
O O 0.011 0.006
;International Tables for Crystallography
(1992, Vol. C, Tables 4.2.6.8 and 6.1.1.1)
;
N N 0.006 0.003
;International Tables for Crystallography
(1992, Vol. C, Tables 4.2.6.8 and 6.1.1.1)
;
Rh Rh -1.118 0.919
;International Tables for Crystallography
(1992, Vol. C, Tables 4.2.6.8 and 6.1.1.1)
;
S S 0.125 0.123
;International Tables for Crystallography
(1992, Vol. C, Tables 4.2.6.8 and 6.1.1.1)
;
Cl Cl 0.148 0.159
;International Tables for Crystallography
(1992, Vol. C, Tables 4.2.6.8 and 6.1.1.1)
;

loop_
_geom_angle_atom_site_label_1
_geom_angle_atom_site_label_2
_geom_angle_atom_site_label_3
_geom_angle
_geom_angle_site_symmetry_1
_geom_angle_site_symmetry_2
_geom_angle_site_symmetry_3
_geom_angle_publ_flag
S(1) Rh(1) S(2) 84.85(8) 1_555 1_555 1_555 yes
S(1) Rh(1) N(1a) 66.7(4) 1_555 1_555 1_555 yes
S(1) Rh(1) N(1b) 93.1(4) 1_555 1_555 1_555 yes
S(1) Rh(1) C(10) 102.2(2) 1_555 1_555 1_555 yes
S(1) Rh(1) C(11) 98.7(2) 1_555 1_555 1_555 yes
S(1) Rh(1) C(12) 127.3(2) 1_555 1_555 1_555 yes
S(1) Rh(1) C(13) 163.7(2) 1_555 1_555 1_555 yes
S(1) Rh(1) C(14) 135.2(2) 1_555 1_555 1_555 yes
S(2) Rh(1) N(1a) 93.8(4) 1_555 1_555 1_555 yes
S(2) Rh(1) N(1b) 63.9(4) 1_555 1_555 1_555 yes
S(2) Rh(1) C(10) 117.4(3) 1_555 1_555 1_555 yes
S(2) Rh(1) C(11) 156.8(3) 1_555 1_555 1_555 yes
S(2) Rh(1) C(12) 147.7(2) 1_555 1_555 1_555 yes
S(2) Rh(1) C(13) 109.4(2) 1_555 1_555 1_555 yes
S(2) Rh(1) C(14) 96.6(2) 1_555 1_555 1_555 yes
N(1a) Rh(1) N(1b) 41.7(5) 1_555 1_555 1_555 yes
N(1a) Rh(1) C(10) 146.5(4) 1_555 1_555 1_555 yes
N(1a) Rh(1) C(11) 108.7(5) 1_555 1_555 1_555 yes
N(1a) Rh(1) C(12) 96.2(4) 1_555 1_555 1_555 yes
N(1a) Rh(1) C(13) 118.5(4) 1_555 1_555 1_555 yes
N(1a) Rh(1) C(14) 156.5(4) 1_555 1_555 1_555 yes
N(1b) Rh(1) C(10) 164.6(5) 1_555 1_555 1_555 yes
N(1b) Rh(1) C(11) 138.2(5) 1_555 1_555 1_555 yes
N(1b) Rh(1) C(12) 105.8(5) 1_555 1_555 1_555 yes
N(1b) Rh(1) C(13) 100.3(5) 1_555 1_555 1_555 yes
N(1b) Rh(1) C(14) 127.8(5) 1_555 1_555 1_555 yes
C(10) Rh(1) C(11) 39.4(3) 1_555 1_555 1_555 yes
C(10) Rh(1) C(12) 64.5(4) 1_555 1_555 1_555 yes
C(10) Rh(1) C(13) 64.5(3) 1_555 1_555 1_555 yes
C(10) Rh(1) C(14) 38.2(3) 1_555 1_555 1_555 yes
C(11) Rh(1) C(12) 37.7(3) 1_555 1_555 1_555 yes
C(11) Rh(1) C(13) 65.1(3) 1_555 1_555 1_555 yes
C(11) Rh(1) C(14) 64.7(3) 1_555 1_555 1_555 yes
C(12) Rh(1) C(13) 39.7(3) 1_555 1_555 1_555 yes
C(12) Rh(1) C(14) 64.5(3) 1_555 1_555 1_555 yes
C(13) Rh(1) C(14) 38.0(3) 1_555 1_555 1_555 yes
S(1) Rh(2) S(2) 85.22(8) 1_555 1_555 1_555 yes
S(1) Rh(2) N(21a) 92.1(4) 1_555 1_555 1_555 yes
S(1) Rh(2) N(21b) 66.2(4) 1_555 1_555 1_555 yes
S(1) Rh(2) C(30) 97.0(3) 1_555 1_555 1_555 yes
S(1) Rh(2) C(31) 101.7(3) 1_555 1_555 1_555 yes
S(1) Rh(2) C(32) 137.3(5) 1_555 1_555 1_555 yes
S(1) Rh(2) C(33) 161.3(4) 1_555 1_555 1_555 yes
S(1) Rh(2) C(34) 125.0(4) 1_555 1_555 1_555 yes
S(2) Rh(2) N(21a) 65.9(4) 1_555 1_555 1_555 yes
S(2) Rh(2) N(21b) 93.9(4) 1_555 1_555 1_555 yes
S(2) Rh(2) C(30) 125.4(3) 1_555 1_555 1_555 yes
S(2) Rh(2) C(31) 162.4(3) 1_555 1_555 1_555 yes
S(2) Rh(2) C(32) 137.3(5) 1_555 1_555 1_555 yes
S(2) Rh(2) C(33) 103.7(4) 1_555 1_555 1_555 yes
S(2) Rh(2) C(34) 98.1(3) 1_555 1_555 1_555 yes
N(21a) Rh(2) N(21b) 39.6(5) 1_555 1_555 1_555 yes
N(21a) Rh(2) C(30) 166.0(5) 1_555 1_555 1_555 yes
N(21a) Rh(2) C(31) 129.2(5) 1_555 1_555 1_555 yes
N(21a) Rh(2) C(32) 101.8(5) 1_555 1_555 1_555 yes
N(21a) Rh(2) C(33) 106.6(6) 1_555 1_555 1_555 yes
N(21a) Rh(2) C(34) 139.3(5) 1_555 1_555 1_555 yes
N(21b) Rh(2) C(30) 136.9(5) 1_555 1_555 1_555 yes
N(21b) Rh(2) C(31) 103.7(5) 1_555 1_555 1_555 yes
N(21b) Rh(2) C(32) 100.4(6) 1_555 1_555 1_555 yes
N(21b) Rh(2) C(33) 128.4(7) 1_555 1_555 1_555 yes
N(21b) Rh(2) C(34) 164.1(6) 1_555 1_555 1_555 yes
C(30) Rh(2) C(31) 38.3(4) 1_555 1_555 1_555 yes
C(30) Rh(2) C(32) 64.4(4) 1_555 1_555 1_555 yes
C(30) Rh(2) C(33) 64.4(5) 1_555 1_555 1_555 yes
C(30) Rh(2) C(34) 38.3(4) 1_555 1_555 1_555 yes
C(31) Rh(2) C(32) 39.7(5) 1_555 1_555 1_555 yes
C(31) Rh(2) C(33) 65.3(4) 1_555 1_555 1_555 yes
C(31) Rh(2) C(34) 64.6(4) 1_555 1_555 1_555 yes
C(32) Rh(2) C(33) 38.0(5) 1_555 1_555 1_555 yes
C(32) Rh(2) C(34) 63.7(5) 1_555 1_555 1_555 yes
C(33) Rh(2) C(34) 38.2(5) 1_555 1_555 1_555 yes
O(1) Cl(1) O(2) 111.9(8) 1_555 1_555 1_555 yes
O(1) Cl(1) O(3) 110.1(8) 1_555 1_555 1_555 yes
O(1) Cl(1) O(4) 111.7(8) 1_555 1_555 1_555 yes
O(2) Cl(1) O(3) 109(1) 1_555 1_555 1_555 yes
O(2) Cl(1) O(4) 107.2(10) 1_555 1_555 1_555 yes
O(3) Cl(1) O(4) 106(1) 1_555 1_555 1_555 yes
O(5) Cl(2) O(6) 120(1) 1_555 1_555 1_555 yes
O(5) Cl(2) O(7) 112(1) 1_555 1_555 1_555 yes
O(5) Cl(2) O(8a) 117(1) 1_555 1_555 1_555 yes
O(5) Cl(2) O(8b) 89(1) 1_555 1_555 1_555 yes
O(6) Cl(2) O(7) 115(1) 1_555 1_555 1_555 yes
O(6) Cl(2) O(8a) 113(1) 1_555 1_555 1_555 yes
O(6) Cl(2) O(8b) 90(1) 1_555 1_555 1_555 yes
O(7) Cl(2) O(8a) 67.3(3) 1_555 1_555 1_555 yes
O(7) Cl(2) O(8b) 125.7(5) 1_555 1_555 1_555 yes
O(8a) Cl(2) O(8b) 58.7(3) 1_555 1_555 1_555 yes
Rh(1) S(1) Rh(2) 94.53(8) 1_555 1_555 1_555 yes
Rh(1) S(1) C(2a) 83.7(6) 1_555 1_555 1_555 yes
Rh(1) S(1) C(2b) 104.5(6) 1_555 1_555 1_555 yes
Rh(2) S(1) C(2a) 101.9(6) 1_555 1_555 1_555 yes
Rh(2) S(1) C(2b) 79.7(6) 1_555 1_555 1_555 yes
C(2a) S(1) C(2b) 29.4(7) 1_555 1_555 1_555 yes
Rh(1) S(2) Rh(2) 94.20(8) 1_555 1_555 1_555 yes
Rh(1) S(2) C(22a) 100.9(6) 1_555 1_555 1_555 yes
Rh(1) S(2) C(22b) 80.3(8) 1_555 1_555 1_555 yes
Rh(2) S(2) C(22a) 84.3(6) 1_555 1_555 1_555 yes
Rh(2) S(2) C(22b) 103.1(8) 1_555 1_555 1_555 yes
C(22a) S(2) C(22b) 27.0(8) 1_555 1_555 1_555 yes
Cl(2) O(7) O(8a) 64.2(4) 1_555 1_555 1_555 yes
Cl(2) O(8a) O(7) 48.5(3) 1_555 1_555 1_555 yes
Cl(2) O(8a) O(8b) 68.3(3) 1_555 1_555 1_555 yes
O(7) O(8a) O(8b) 116.647(8) 1_555 1_555 1_555 yes
Cl(2) O(8b) O(8a) 53.1(2) 1_555 1_555 1_555 yes
Rh(1) N(1a) N(1b) 73.1(8) 1_555 1_555 1_555 yes
Rh(1) N(1a) C(2a) 103(1) 1_555 1_555 1_555 yes
Rh(1) N(1a) C(6a) 135(1) 1_555 1_555 1_555 yes
N(1b) N(1a) C(2a) 123(1) 1_555 1_555 1_555 yes
N(1b) N(1a) C(6a) 81(1) 1_555 1_555 1_555 yes
C(2a) N(1a) C(6a) 120(1) 1_555 1_555 1_555 yes
Rh(1) N(1b) N(1a) 65.2(7) 1_555 1_555 1_555 yes
Rh(1) N(1b) C(22b) 102(1) 1_555 1_555 1_555 yes
Rh(1) N(1b) C(26b) 137(1) 1_555 1_555 1_555 yes
N(1a) N(1b) C(22b) 130(1) 1_555 1_555 1_555 yes
N(1a) N(1b) C(26b) 84(1) 1_555 1_555 1_555 yes
C(22b) N(1b) C(26b) 119(2) 1_555 1_555 1_555 yes
C(2a) N(3) C(2b) 41(1) 1_555 1_555 1_555 yes
C(2a) N(3) C(4a) 128(1) 1_555 1_555 1_555 yes
C(2a) N(3) C(4b) 140(1) 1_555 1_555 1_555 yes
C(2b) N(3) C(4a) 138(1) 1_555 1_555 1_555 yes
C(2b) N(3) C(4b) 116(1) 1_555 1_555 1_555 yes
C(4a) N(3) C(4b) 37(1) 1_555 1_555 1_555 yes
Rh(2) N(21a) N(21b) 72.3(9) 1_555 1_555 1_555 yes
Rh(2) N(21a) C(22a) 105(1) 1_555 1_555 1_555 yes
Rh(2) N(21a) C(26a) 132(1) 1_555 1_555 1_555 yes
N(21b) N(21a) C(22a) 130(1) 1_555 1_555 1_555 yes
N(21b) N(21a) C(26a) 73(1) 1_555 1_555 1_555 yes
C(22a) N(21a) C(26a) 121(1) 1_555 1_555 1_555 yes
Rh(2) N(21b) N(21a) 68.1(9) 1_555 1_555 1_555 yes
Rh(2) N(21b) C(2b) 103(1) 1_555 1_555 1_555 yes
Rh(2) N(21b) C(6b) 139(1) 1_555 1_555 1_555 yes
Rh(2) N(21b) C(26a) 111(1) 1_555 1_555 1_555 yes
N(21a) N(21b) C(2b) 127(1) 1_555 1_555 1_555 yes
N(21a) N(21b) C(6b) 86(1) 1_555 1_555 1_555 yes
N(21a) N(21b) C(26a) 51.4(10) 1_555 1_555 1_555 yes
C(2b) N(21b) C(6b) 116(1) 1_555 1_555 1_555 yes
C(2b) N(21b) C(26a) 135(1) 1_555 1_555 1_555 yes
C(6b) N(21b) C(26a) 35(1) 1_555 1_555 1_555 yes
C(22a) N(23) C(22b) 36(1) 1_555 1_555 1_555 yes
C(22a) N(23) C(24a) 131(1) 1_555 1_555 1_555 yes
C(22a) N(23) C(24b) 131(1) 1_555 1_555 1_555 yes
C(22b) N(23) C(24a) 137(1) 1_555 1_555 1_555 yes
C(22b) N(23) C(24b) 112(2) 1_555 1_555 1_555 yes
C(24a) N(23) C(24b) 34(1) 1_555 1_555 1_555 yes
S(1) C(2a) N(1a) 106(1) 1_555 1_555 1_555 yes
S(1) C(2a) N(3) 135(1) 1_555 1_555 1_555 yes
S(1) C(2a) C(2b) 82(1) 1_555 1_555 1_555 yes
N(1a) C(2a) N(3) 117(1) 1_555 1_555 1_555 yes
N(1a) C(2a) C(2b) 139(2) 1_555 1_555 1_555 yes
N(3) C(2a) C(2b) 70(1) 1_555 1_555 1_555 yes
S(1) C(2b) N(3) 123(1) 1_555 1_555 1_555 yes
S(1) C(2b) N(21b) 110(1) 1_555 1_555 1_555 yes
S(1) C(2b) C(2a) 67(1) 1_555 1_555 1_555 yes
N(3) C(2b) N(21b) 126(1) 1_555 1_555 1_555 yes
N(3) C(2b) C(2a) 68(1) 1_555 1_555 1_555 yes
N(21b) C(2b) C(2a) 142(2) 1_555 1_555 1_555 yes
N(3) C(4a) C(4b) 77(2) 1_555 1_555 1_555 yes
N(3) C(4a) C(5a) 117(1) 1_555 1_555 1_555 yes
N(3) C(4a) C(7a) 125(1) 1_555 1_555 1_555 yes
N(3) C(4a) C(7b) 136(2) 1_555 1_555 1_555 yes
C(4b) C(4a) C(5a) 140(2) 1_555 1_555 1_555 yes
C(4b) C(4a) C(7a) 67(2) 1_555 1_555 1_555 yes
C(4b) C(4a) C(7b) 93(2) 1_555 1_555 1_555 yes
C(5a) C(4a) C(7a) 116(1) 1_555 1_555 1_555 yes
C(5a) C(4a) C(7b) 96(2) 1_555 1_555 1_555 yes
C(7a) C(4a) C(7b) 25(1) 1_555 1_555 1_555 yes
N(3) C(4b) C(4a) 64(2) 1_555 1_555 1_555 yes
N(3) C(4b) C(5b) 120(2) 1_555 1_555 1_555 yes
N(3) C(4b) C(7a) 122(2) 1_555 1_555 1_555 yes
N(3) C(4b) C(7b) 108(2) 1_555 1_555 1_555 yes
C(4a) C(4b) C(5b) 142(3) 1_555 1_555 1_555 yes
C(4a) C(4b) C(7a) 76(2) 1_555 1_555 1_555 yes
C(4a) C(4b) C(7b) 56(2) 1_555 1_555 1_555 yes
C(5b) C(4b) C(7a) 115(2) 1_555 1_555 1_555 yes
C(5b) C(4b) C(7b) 130(2) 1_555 1_555 1_555 yes
C(7a) C(4b) C(7b) 20(1) 1_555 1_555 1_555 yes
C(4a) C(5a) C(6a) 121(1) 1_555 1_555 1_555 yes
C(4b) C(5b) C(6b) 118(2) 1_555 1_555 1_555 yes
N(1a) C(6a) C(5a) 112(1) 1_555 1_555 1_555 yes
N(1a) C(6a) C(26b) 92(2) 1_555 1_555 1_555 yes
C(5a) C(6a) C(26b) 115(2) 1_555 1_555 1_555 yes
N(21b) C(6b) C(5b) 121(2) 1_555 1_555 1_555 yes
N(21b) C(6b) C(26a) 94(2) 1_555 1_555 1_555 yes
C(5b) C(6b) C(26a) 118(2) 1_555 1_555 1_555 yes
C(4a) C(7a) C(4b) 35(1) 1_555 1_555 1_555 yes
C(4a) C(7a) C(7b) 75(5) 1_555 1_555 1_555 yes
C(4b) C(7a) C(7b) 111(5) 1_555 1_555 1_555 yes
C(4a) C(7b) C(4b) 30(1) 1_555 1_555 1_555 yes
C(4a) C(7b) C(7a) 78(5) 1_555 1_555 1_555 yes
C(4b) C(7b) C(7a) 48(4) 1_555 1_555 1_555 yes
Rh(1) C(10) C(11) 70.5(5) 1_555 1_555 1_555 yes
Rh(1) C(10) C(14) 71.8(5) 1_555 1_555 1_555 yes
Rh(1) C(10) C(15) 127.4(7) 1_555 1_555 1_555 yes
C(11) C(10) C(14) 107.9(8) 1_555 1_555 1_555 yes
C(11) C(10) C(15) 124.8(9) 1_555 1_555 1_555 yes
C(14) C(10) C(15) 127.0(9) 1_555 1_555 1_555 yes
Rh(1) C(11) C(10) 70.1(5) 1_555 1_555 1_555 yes
Rh(1) C(11) C(12) 71.8(5) 1_555 1_555 1_555 yes
Rh(1) C(11) C(16) 126.7(7) 1_555 1_555 1_555 yes
C(10) C(11) C(12) 108.0(8) 1_555 1_555 1_555 yes
C(10) C(11) C(16) 127.5(9) 1_555 1_555 1_555 yes
C(12) C(11) C(16) 124.4(9) 1_555 1_555 1_555 yes
Rh(1) C(12) C(11) 70.5(5) 1_555 1_555 1_555 yes
Rh(1) C(12) C(13) 69.2(5) 1_555 1_555 1_555 yes
Rh(1) C(12) C(17) 127.3(7) 1_555 1_555 1_555 yes
C(11) C(12) C(13) 107.7(8) 1_555 1_555 1_555 yes
C(11) C(12) C(17) 126.0(9) 1_555 1_555 1_555 yes
C(13) C(12) C(17) 126.3(9) 1_555 1_555 1_555 yes
Rh(1) C(13) C(12) 71.1(5) 1_555 1_555 1_555 yes
Rh(1) C(13) C(14) 72.1(5) 1_555 1_555 1_555 yes
Rh(1) C(13) C(18) 127.2(7) 1_555 1_555 1_555 yes
C(12) C(13) C(14) 107.5(8) 1_555 1_555 1_555 yes
C(12) C(13) C(18) 125.3(9) 1_555 1_555 1_555 yes
C(14) C(13) C(18) 126.8(9) 1_555 1_555 1_555 yes
Rh(1) C(14) C(10) 70.0(5) 1_555 1_555 1_555 yes
Rh(1) C(14) C(13) 69.9(5) 1_555 1_555 1_555 yes
Rh(1) C(14) C(19) 126.7(7) 1_555 1_555 1_555 yes
C(10) C(14) C(13) 108.7(8) 1_555 1_555 1_555 yes
C(10) C(14) C(19) 125.8(9) 1_555 1_555 1_555 yes
C(13) C(14) C(19) 125.4(9) 1_555 1_555 1_555 yes
C(10) C(15) H(1) 109(1) 1_555 1_555 1_555 no
C(10) C(15) H(2) 109.5(10) 1_555 1_555 1_555 no
C(10) C(15) H(3) 109(1) 1_555 1_555 1_555 no
H(1) C(15) H(2) 109(1) 1_555 1_555 1_555 no
H(1) C(15) H(3) 109(1) 1_555 1_555 1_555 no
H(2) C(15) H(3) 109(1) 1_555 1_555 1_555 no
C(11) C(16) H(4) 109(1) 1_555 1_555 1_555 no
C(11) C(16) H(5) 109(1) 1_555 1_555 1_555 no
C(11) C(16) H(6) 109.5(10) 1_555 1_555 1_555 no
H(4) C(16) H(5) 109(1) 1_555 1_555 1_555 no
H(4) C(16) H(6) 109(1) 1_555 1_555 1_555 no
H(5) C(16) H(6) 109(1) 1_555 1_555 1_555 no
C(12) C(17) H(7) 109.5(9) 1_555 1_555 1_555 no
C(12) C(17) H(8) 109.5(9) 1_555 1_555 1_555 no
C(12) C(17) H(9) 109(1) 1_555 1_555 1_555 no
H(7) C(17) H(8) 109(1) 1_555 1_555 1_555 no
H(7) C(17) H(9) 109(1) 1_555 1_555 1_555 no
H(8) C(17) H(9) 109.5(10) 1_555 1_555 1_555 no
C(13) C(18) H(10) 109.5(10) 1_555 1_555 1_555 no
C(13) C(18) H(11) 109.5(9) 1_555 1_555 1_555 no
C(13) C(18) H(12) 109.5(9) 1_555 1_555 1_555 no
H(10) C(18) H(11) 109(1) 1_555 1_555 1_555 no
H(10) C(18) H(12) 109(1) 1_555 1_555 1_555 no
H(11) C(18) H(12) 109(1) 1_555 1_555 1_555 no
C(14) C(19) H(13) 109.5(10) 1_555 1_555 1_555 no
C(14) C(19) H(14) 109.5(9) 1_555 1_555 1_555 no
C(14) C(19) H(15) 109.5(10) 1_555 1_555 1_555 no
H(13) C(19) H(14) 109(1) 1_555 1_555 1_555 no
H(13) C(19) H(15) 109(1) 1_555 1_555 1_555 no
H(14) C(19) H(15) 109(1) 1_555 1_555 1_555 no
S(2) C(22a) N(21a) 104(1) 1_555 1_555 1_555 yes
S(2) C(22a) N(23) 136(1) 1_555 1_555 1_555 yes
S(2) C(22a) C(22b) 76(2) 1_555 1_555 1_555 yes
N(21a) C(22a) N(23) 118(1) 1_555 1_555 1_555 yes
N(21a) C(22a) C(22b) 138(2) 1_555 1_555 1_555 yes
N(23) C(22a) C(22b) 78(2) 1_555 1_555 1_555 yes
S(2) C(22b) N(1b) 113(1) 1_555 1_555 1_555 yes
S(2) C(22b) N(23) 127(1) 1_555 1_555 1_555 yes
S(2) C(22b) C(22a) 76(2) 1_555 1_555 1_555 yes
N(1b) C(22b) N(23) 119(1) 1_555 1_555 1_555 yes
N(1b) C(22b) C(22a) 142(3) 1_555 1_555 1_555 yes
N(23) C(22b) C(22a) 64(2) 1_555 1_555 1_555 yes
N(23) C(24a) C(24b) 87(3) 1_555 1_555 1_555 yes
N(23) C(24a) C(25a) 111(1) 1_555 1_555 1_555 yes
N(23) C(24a) C(25b) 94(1) 1_555 1_555 1_555 yes
N(23) C(24a) C(27a) 133(1) 1_555 1_555 1_555 yes
N(23) C(24a) C(27b) 133(2) 1_555 1_555 1_555 yes
C(24b) C(24a) C(25a) 125(3) 1_555 1_555 1_555 yes
C(24b) C(24a) C(25b) 13(3) 1_555 1_555 1_555 yes
C(24b) C(24a) C(27a) 69(3) 1_555 1_555 1_555 yes
C(24b) C(24a) C(27b) 102(3) 1_555 1_555 1_555 yes
C(25a) C(24a) C(25b) 111(1) 1_555 1_555 1_555 yes
C(25a) C(24a) C(27a) 115(1) 1_555 1_555 1_555 yes
C(25a) C(24a) C(27b) 99(2) 1_555 1_555 1_555 yes
C(25b) C(24a) C(27a) 73(1) 1_555 1_555 1_555 yes
C(25b) C(24a) C(27b) 105(2) 1_555 1_555 1_555 yes
C(27a) C(24a) C(27b) 32(1) 1_555 1_555 1_555 yes
N(23) C(24b) C(24a) 57(3) 1_555 1_555 1_555 yes
N(23) C(24b) C(25b) 130(4) 1_555 1_555 1_555 yes
N(23) C(24b) C(27a) 120(3) 1_555 1_555 1_555 yes
N(23) C(24b) C(27b) 97(2) 1_555 1_555 1_555 yes
C(24a) C(24b) C(25b) 154(5) 1_555 1_555 1_555 yes
C(24a) C(24b) C(27a) 78(3) 1_555 1_555 1_555 yes
C(24a) C(24b) C(27b) 51(3) 1_555 1_555 1_555 yes
C(25b) C(24b) C(27a) 105(4) 1_555 1_555 1_555 yes
C(25b) C(24b) C(27b) 131(4) 1_555 1_555 1_555 yes
C(27a) C(24b) C(27b) 27(1) 1_555 1_555 1_555 yes
C(24a) C(25a) C(26a) 122(1) 1_555 1_555 1_555 yes
C(24a) C(25b) C(24b) 11(2) 1_555 1_555 1_555 yes
C(24a) C(25b) C(26b) 115(2) 1_555 1_555 1_555 yes
C(24b) C(25b) C(26b) 114(3) 1_555 1_555 1_555 yes
N(21a) C(26a) N(21b) 54(1) 1_555 1_555 1_555 yes
N(21a) C(26a) C(6b) 105(2) 1_555 1_555 1_555 yes
N(21a) C(26a) C(25a) 111(1) 1_555 1_555 1_555 yes
N(21b) C(26a) C(6b) 50(1) 1_555 1_555 1_555 yes
N(21b) C(26a) C(25a) 137(1) 1_555 1_555 1_555 yes
C(6b) C(26a) C(25a) 120(2) 1_555 1_555 1_555 yes
N(1b) C(26b) C(6a) 100(2) 1_555 1_555 1_555 yes
N(1b) C(26b) C(25b) 123(2) 1_555 1_555 1_555 yes
C(6a) C(26b) C(25b) 120(2) 1_555 1_555 1_555 yes
C(24a) C(27a) C(24b) 31(1) 1_555 1_555 1_555 yes
C(24a) C(27a) C(27b) 65(3) 1_555 1_555 1_555 yes
C(24b) C(27a) C(27b) 96(4) 1_555 1_555 1_555 yes
C(24a) C(27b) C(24b) 26(1) 1_555 1_555 1_555 yes
C(24a) C(27b) C(27a) 82(3) 1_555 1_555 1_555 yes
C(24b) C(27b) C(27a) 55(3) 1_555 1_555 1_555 yes
Rh(2) C(30) C(31) 70.5(6) 1_555 1_555 1_555 yes
Rh(2) C(30) C(34) 70.5(6) 1_555 1_555 1_555 yes
Rh(2) C(30) C(35) 126.9(7) 1_555 1_555 1_555 yes
C(31) C(30) C(34) 108(1) 1_555 1_555 1_555 yes
C(31) C(30) C(35) 122(1) 1_555 1_555 1_555 yes
C(34) C(30) C(35) 128(1) 1_555 1_555 1_555 yes
Rh(2) C(31) C(30) 71.3(6) 1_555 1_555 1_555 yes
Rh(2) C(31) C(32) 70.4(6) 1_555 1_555 1_555 yes
Rh(2) C(31) C(36) 127.6(8) 1_555 1_555 1_555 yes
C(30) C(31) C(32) 106(1) 1_555 1_555 1_555 yes
C(30) C(31) C(36) 125(1) 1_555 1_555 1_555 yes
C(32) C(31) C(36) 128(1) 1_555 1_555 1_555 yes
Rh(2) C(32) C(31) 69.9(6) 1_555 1_555 1_555 yes
Rh(2) C(32) C(33) 70.6(7) 1_555 1_555 1_555 yes
Rh(2) C(32) C(37) 124.3(10) 1_555 1_555 1_555 yes
C(31) C(32) C(33) 108(1) 1_555 1_555 1_555 yes
C(31) C(32) C(37) 125(1) 1_555 1_555 1_555 yes
C(33) C(32) C(37) 126(1) 1_555 1_555 1_555 yes
Rh(2) C(33) C(32) 71.4(7) 1_555 1_555 1_555 yes
Rh(2) C(33) C(34) 71.1(6) 1_555 1_555 1_555 yes
Rh(2) C(33) C(38) 126.0(10) 1_555 1_555 1_555 yes
C(32) C(33) C(34) 108(1) 1_555 1_555 1_555 yes
C(32) C(33) C(38) 123(1) 1_555 1_555 1_555 yes
C(34) C(33) C(38) 128(1) 1_555 1_555 1_555 yes
Rh(2) C(34) C(30) 71.2(6) 1_555 1_555 1_555 yes
Rh(2) C(34) C(33) 70.7(7) 1_555 1_555 1_555 yes
Rh(2) C(34) C(39) 125.5(8) 1_555 1_555 1_555 yes
C(30) C(34) C(33) 108(1) 1_555 1_555 1_555 yes
C(30) C(34) C(39) 127(1) 1_555 1_555 1_555 yes
C(33) C(34) C(39) 123(1) 1_555 1_555 1_555 yes
C(30) C(35) H(16) 109(1) 1_555 1_555 1_555 no
C(30) C(35) H(17) 109(1) 1_555 1_555 1_555 no
C(30) C(35) H(18) 109(1) 1_555 1_555 1_555 no
H(16) C(35) H(17) 109(1) 1_555 1_555 1_555 no
H(16) C(35) H(18) 109(1) 1_555 1_555 1_555 no
H(17) C(35) H(18) 109(1) 1_555 1_555 1_555 no
C(31) C(36) H(19) 109(1) 1_555 1_555 1_555 no
C(31) C(36) H(20) 109(1) 1_555 1_555 1_555 no
C(31) C(36) H(21) 109(1) 1_555 1_555 1_555 no
H(19) C(36) H(20) 109(1) 1_555 1_555 1_555 no
H(19) C(36) H(21) 109(1) 1_555 1_555 1_555 no
H(20) C(36) H(21) 109(1) 1_555 1_555 1_555 no
C(32) C(37) H(22) 109(1) 1_555 1_555 1_555 no
C(32) C(37) H(23) 109(1) 1_555 1_555 1_555 no
C(32) C(37) H(24) 109(1) 1_555 1_555 1_555 no
H(22) C(37) H(23) 109(2) 1_555 1_555 1_555 no
H(22) C(37) H(24) 109(2) 1_555 1_555 1_555 no
H(23) C(37) H(24) 109(1) 1_555 1_555 1_555 no
C(33) C(38) H(25) 109(2) 1_555 1_555 1_555 no
C(33) C(38) H(26) 109(1) 1_555 1_555 1_555 no
C(33) C(38) H(27) 109(1) 1_555 1_555 1_555 no
H(25) C(38) H(26) 109(1) 1_555 1_555 1_555 no
H(25) C(38) H(27) 109(1) 1_555 1_555 1_555 no
H(26) C(38) H(27) 109(2) 1_555 1_555 1_555 no
C(34) C(39) H(28) 109(1) 1_555 1_555 1_555 no
C(34) C(39) H(29) 109(1) 1_555 1_555 1_555 no
C(34) C(39) H(30) 109(1) 1_555 1_555 1_555 no
H(28) C(39) H(29) 109(1) 1_555 1_555 1_555 no
H(28) C(39) H(30) 109(1) 1_555 1_555 1_555 no
H(29) C(39) H(30) 109(1) 1_555 1_555 1_555 no

loop_
_geom_bond_atom_site_label_1
_geom_bond_atom_site_label_2
_geom_bond_distance
_geom_bond_site_symmetry_1
_geom_bond_site_symmetry_2
_geom_bond_publ_flag
Rh(1) S(1) 2.449(2) 1_555 1_555 yes
Rh(1) S(2) 2.446(2) 1_555 1_555 yes
Rh(1) N(1a) 2.09(1) 1_555 1_555 yes
Rh(1) N(1b) 2.20(2) 1_555 1_555 yes
Rh(1) C(10) 2.149(9) 1_555 1_555 yes
Rh(1) C(11) 2.153(9) 1_555 1_555 yes
Rh(1) C(12) 2.171(8) 1_555 1_555 yes
Rh(1) C(13) 2.144(9) 1_555 1_555 yes
Rh(1) C(14) 2.172(9) 1_555 1_555 yes
Rh(2) S(1) 2.430(2) 1_555 1_555 yes
Rh(2) S(2) 2.447(3) 1_555 1_555 yes
Rh(2) N(21a) 2.11(1) 1_555 1_555 yes
Rh(2) N(21b) 2.17(2) 1_555 1_555 yes
Rh(2) C(30) 2.152(9) 1_555 1_555 yes
Rh(2) C(31) 2.141(10) 1_555 1_555 yes
Rh(2) C(32) 2.15(1) 1_555 1_555 yes
Rh(2) C(33) 2.14(1) 1_555 1_555 yes
Rh(2) C(34) 2.14(1) 1_555 1_555 yes
Cl(1) O(1) 1.397(9) 1_555 1_555 yes
Cl(1) O(2) 1.34(1) 1_555 1_555 yes
Cl(1) O(3) 1.36(1) 1_555 1_555 yes
Cl(1) O(4) 1.34(1) 1_555 1_555 yes
Cl(2) O(5) 1.30(1) 1_555 1_555 yes
Cl(2) O(6) 1.26(1) 1_555 1_555 yes
Cl(2) O(7) 1.249(5) 1_555 1_555 yes
Cl(2) O(8a) 1.501(8) 1_555 1_555 yes
Cl(2) O(8b) 1.744(9) 1_555 1_555 yes
S(1) C(2a) 1.68(2) 1_555 1_555 yes
S(1) C(2b) 1.80(2) 1_555 1_555 yes
S(2) C(22a) 1.72(2) 1_555 1_555 yes
S(2) C(22b) 1.71(2) 1_555 1_555 yes
O(7) O(8a) 1.5372(2) 1_555 1_555 yes
O(8a) O(8b) 1.6035(1) 1_555 1_555 yes
N(1a) N(1b) 1.53(2) 1_555 1_555 yes
N(1a) C(2a) 1.46(2) 1_555 1_555 yes
N(1a) C(6a) 1.46(2) 1_555 1_555 yes
N(1b) C(22b) 1.22(3) 1_555 1_555 yes
N(1b) C(26b) 1.33(3) 1_555 1_555 yes
N(3) C(2a) 1.26(2) 1_555 1_555 yes
N(3) C(2b) 1.28(2) 1_555 1_555 yes
N(3) C(4a) 1.28(2) 1_555 1_555 yes
N(3) C(4b) 1.38(3) 1_555 1_555 yes
N(21a) N(21b) 1.45(2) 1_555 1_555 yes
N(21a) C(22a) 1.43(2) 1_555 1_555 yes
N(21a) C(26a) 1.39(2) 1_555 1_555 yes
N(21b) C(2b) 1.25(2) 1_555 1_555 yes
N(21b) C(6b) 1.33(3) 1_555 1_555 yes
N(21b) C(26a) 1.71(3) 1_555 1_555 yes
N(23) C(22a) 1.22(2) 1_555 1_555 yes
N(23) C(22b) 1.32(2) 1_555 1_555 yes
N(23) C(24a) 1.24(2) 1_555 1_555 yes
N(23) C(24b) 1.46(4) 1_555 1_555 yes
C(2a) C(2b) 0.89(2) 1_555 1_555 yes
C(4a) C(4b) 0.87(3) 1_555 1_555 yes
C(4a) C(5a) 1.45(3) 1_555 1_555 yes
C(4a) C(7a) 1.45(3) 1_555 1_555 yes
C(4a) C(7b) 1.44(4) 1_555 1_555 yes
C(4b) C(5b) 1.25(3) 1_555 1_555 yes
C(4b) C(7a) 1.38(3) 1_555 1_555 yes
C(4b) C(7b) 1.72(5) 1_555 1_555 yes
C(5a) C(6a) 1.42(3) 1_555 1_555 yes
C(5b) C(6b) 1.38(3) 1_555 1_555 yes
C(6a) C(26b) 1.19(3) 1_555 1_555 yes
C(6b) C(26a) 0.98(3) 1_555 1_555 yes
C(7a) C(7b) 0.64(4) 1_555 1_555 yes
C(10) C(11) 1.45(1) 1_555 1_555 yes
C(10) C(14) 1.41(1) 1_555 1_555 yes
C(10) C(15) 1.49(1) 1_555 1_555 yes
C(11) C(12) 1.40(1) 1_555 1_555 yes
C(11) C(16) 1.51(1) 1_555 1_555 yes
C(12) C(13) 1.47(1) 1_555 1_555 yes
C(12) C(17) 1.48(1) 1_555 1_555 yes
C(13) C(14) 1.41(1) 1_555 1_555 yes
C(13) C(18) 1.51(1) 1_555 1_555 yes
C(14) C(19) 1.48(1) 1_555 1_555 yes
C(22a) C(22b) 0.80(2) 1_555 1_555 yes
C(24a) C(24b) 0.82(4) 1_555 1_555 yes
C(24a) C(25a) 1.53(3) 1_555 1_555 yes
C(24a) C(25b) 1.79(3) 1_555 1_555 yes
C(24a) C(27a) 1.56(3) 1_555 1_555 yes
C(24a) C(27b) 1.43(4) 1_555 1_555 yes
C(24b) C(25b) 1.01(4) 1_555 1_555 yes
C(24b) C(27a) 1.49(4) 1_555 1_555 yes
C(24b) C(27b) 1.79(6) 1_555 1_555 yes
C(25a) C(26a) 1.43(3) 1_555 1_555 yes
C(25b) C(26b) 1.35(4) 1_555 1_555 yes
C(27a) C(27b) 0.84(4) 1_555 1_555 yes
C(30) C(31) 1.41(1) 1_555 1_555 yes
C(30) C(34) 1.41(1) 1_555 1_555 yes
C(30) C(35) 1.47(2) 1_555 1_555 yes
C(31) C(32) 1.46(2) 1_555 1_555 yes
C(31) C(36) 1.50(2) 1_555 1_555 yes
C(32) C(33) 1.40(2) 1_555 1_555 yes
C(32) C(37) 1.52(2) 1_555 1_555 yes
C(33) C(34) 1.40(2) 1_555 1_555 yes
C(33) C(38) 1.50(2) 1_555 1_555 yes
C(34) C(39) 1.48(2) 1_555 1_555 yes

loop_
_geom_contact_atom_site_label_1
_geom_contact_atom_site_label_2
_geom_contact_distance
_geom_contact_site_symmetry_1
_geom_contact_site_symmetry_2
_geom_contact_publ_flag
O(1) C(5a) 3.22(2) 1_555 1_555 ?
O(1) C(18) 3.33(1) 1_555 2_546 ?
O(1) C(25b) 3.33(3) 1_555 1_555 ?
O(1) C(7b) 3.42(4) 1_555 1_555 ?
O(1) C(7a) 3.57(3) 1_555 1_555 ?
O(2) C(11) 3.05(1) 1_555 1_545 ?
O(2) C(12) 3.24(2) 1_555 1_545 ?
O(2) C(10) 3.38(2) 1_555 1_545 ?
O(2) C(16) 3.43(2) 1_555 1_545 ?
O(3) C(26b) 3.16(3) 1_555 2_546 ?
O(3) C(6a) 3.37(2) 1_555 2_546 ?
O(3) C(13) 3.43(2) 1_555 1_545 ?
O(3) C(25b) 3.43(3) 1_555 2_546 ?
O(3) C(12) 3.50(2) 1_555 1_545 ?
O(3) C(18) 3.58(2) 1_555 1_545 ?
O(4) C(14) 3.08(1) 1_555 1_545 ?
O(4) C(19) 3.37(2) 1_555 1_545 ?
O(4) C(27a) 3.39(3) 1_555 1_555 ?
O(4) C(13) 3.40(2) 1_555 1_545 ?
O(4) C(10) 3.41(2) 1_555 1_545 ?
O(4) C(27b) 3.48(4) 1_555 1_555 ?
O(4) C(25a) 3.55(3) 1_555 1_555 ?
O(5) C(26a) 3.15(3) 1_555 1_555 ?
O(5) C(25a) 3.21(3) 1_555 1_555 ?
O(5) C(6b) 3.48(3) 1_555 1_555 ?
O(6) C(37) 3.29(3) 1_555 1_555 ?
O(6) C(30) 3.37(2) 1_555 2_545 ?
O(6) C(31) 3.42(2) 1_555 2_545 ?
O(6) C(35) 3.47(2) 1_555 2_545 ?
O(6) C(36) 3.58(2) 1_555 2_545 ?
O(7) C(36) 3.43(1) 1_555 4_455 ?
O(7) C(39) 3.55(2) 1_555 1_545 ?
O(8a) C(39) 3.13(2) 1_555 1_545 ?
O(8a) C(32) 3.41(1) 1_555 2_545 ?
O(8a) C(31) 3.515(10) 1_555 2_545 ?
O(8a) C(37) 3.59(2) 1_555 2_545 ?
O(8b) C(32) 3.49(1) 1_555 2_545 ?
O(8b) C(33) 3.51(1) 1_555 2_545 ?
N(3) C(18) 3.48(1) 1_555 4_565 ?
C(7a) C(27a) 3.46(4) 1_555 4_555 ?
C(7a) C(27b) 3.52(4) 1_555 4_555 ?
C(7b) C(17) 3.57(4) 1_555 3_666 ?
Rh(1) Rh(2) 3.584(1) 1_555 1_555 ?
Rh(2) Rh(1) 3.584(1) 1_555 1_555 ?
S(1) S(2) 3.302(3) 1_555 1_555 ?
S(2) S(1) 3.302(3) 1_555 1_555 ?

loop_
_geom_torsion_atom_site_label_1
_geom_torsion_atom_site_label_2
_geom_torsion_atom_site_label_3
_geom_torsion_atom_site_label_4
_geom_torsion
_geom_torsion_site_symmetry_1
_geom_torsion_site_symmetry_2
_geom_torsion_site_symmetry_3
_geom_torsion_site_symmetry_4
_geom_torsion_publ_flag
Rh(1) S(1) Rh(2) S(2) -8.31(8) 1_555 1_555 1_555 1_555 yes
Rh(1) S(1) Rh(2) N(21a) -73.9(4) 1_555 1_555 1_555 1_555 yes
Rh(1) S(1) Rh(2) N(21b) -104.7(4) 1_555 1_555 1_555 1_555 yes
Rh(1) S(1) Rh(2) C(30) 116.8(3) 1_555 1_555 1_555 1_555 yes
Rh(1) S(1) Rh(2) C(31) 155.3(3) 1_555 1_555 1_555 1_555 yes
Rh(1) S(1) Rh(2) C(32) 176.1(5) 1_555 1_555 1_555 1_555 yes
Rh(1) S(1) Rh(2) C(33) 111(1) 1_555 1_555 1_555 1_555 yes
Rh(1) S(1) Rh(2) C(34) 88.3(4) 1_555 1_555 1_555 1_555 yes
Rh(1) S(1) C(2a) N(1a) -4.4(10) 1_555 1_555 1_555 1_555 yes
Rh(1) S(1) C(2a) N(3) -172(1) 1_555 1_555 1_555 1_555 yes
Rh(1) S(1) C(2a) C(2b) 135(1) 1_555 1_555 1_555 1_555 yes
Rh(1) S(1) C(2b) N(3) -87(1) 1_555 1_555 1_555 1_555 yes
Rh(1) S(1) C(2b) N(21b) 93(1) 1_555 1_555 1_555 1_555 yes
Rh(1) S(1) C(2b) C(2a) -46(1) 1_555 1_555 1_555 1_555 yes
Rh(1) S(2) Rh(2) S(1) 8.32(8) 1_555 1_555 1_555 1_555 yes
Rh(1) S(2) Rh(2) N(21a) 102.7(4) 1_555 1_555 1_555 1_555 yes
Rh(1) S(2) Rh(2) N(21b) 74.0(4) 1_555 1_555 1_555 1_555 yes
Rh(1) S(2) Rh(2) C(30) -86.9(3) 1_555 1_555 1_555 1_555 yes
Rh(1) S(2) Rh(2) C(31) -105(1) 1_555 1_555 1_555 1_555 yes
Rh(1) S(2) Rh(2) C(32) -176.1(6) 1_555 1_555 1_555 1_555 yes
Rh(1) S(2) Rh(2) C(33) -155.0(5) 1_555 1_555 1_555 1_555 yes
Rh(1) S(2) Rh(2) C(34) -116.4(4) 1_555 1_555 1_555 1_555 yes
Rh(1) S(2) C(22a) N(21a) -96(1) 1_555 1_555 1_555 1_555 yes
Rh(1) S(2) C(22a) N(23) 97(1) 1_555 1_555 1_555 1_555 yes
Rh(1) S(2) C(22a) C(22b) 40(2) 1_555 1_555 1_555 1_555 yes
Rh(1) S(2) C(22b) N(1b) 2(1) 1_555 1_555 1_555 1_555 yes
Rh(1) S(2) C(22b) N(23) 178(2) 1_555 1_555 1_555 1_555 yes
Rh(1) S(2) C(22b) C(22a) -139(2) 1_555 1_555 1_555 1_555 yes
Rh(1) N(1a) N(1b) C(22b) 85(2) 1_555 1_555 1_555 1_555 yes
Rh(1) N(1a) N(1b) C(26b) -150(1) 1_555 1_555 1_555 1_555 yes
Rh(1) N(1a) C(2a) S(1) 5(1) 1_555 1_555 1_555 1_555 yes
Rh(1) N(1a) C(2a) N(3) 175(1) 1_555 1_555 1_555 1_555 yes
Rh(1) N(1a) C(2a) C(2b) -92(3) 1_555 1_555 1_555 1_555 yes
Rh(1) N(1a) C(6a) C(5a) -179(1) 1_555 1_555 1_555 1_555 yes
Rh(1) N(1a) C(6a) C(26b) 61(2) 1_555 1_555 1_555 1_555 yes
Rh(1) N(1b) N(1a) C(2a) -95(1) 1_555 1_555 1_555 1_555 yes
Rh(1) N(1b) N(1a) C(6a) 143(1) 1_555 1_555 1_555 1_555 yes
Rh(1) N(1b) C(22b) S(2) -3(1) 1_555 1_555 1_555 1_555 yes
Rh(1) N(1b) C(22b) N(23) -178(1) 1_555 1_555 1_555 1_555 yes
Rh(1) N(1b) C(22b) C(22a) 95(5) 1_555 1_555 1_555 1_555 yes
Rh(1) N(1b) C(26b) C(6a) -34(3) 1_555 1_555 1_555 1_555 yes
Rh(1) N(1b) C(26b) C(25b) -172(1) 1_555 1_555 1_555 1_555 yes
Rh(1) C(10) C(11) C(12) -62.2(6) 1_555 1_555 1_555 1_555 yes
Rh(1) C(10) C(11) C(16) 121(1) 1_555 1_555 1_555 1_555 yes
Rh(1) C(10) C(14) C(13) 59.4(6) 1_555 1_555 1_555 1_555 yes
Rh(1) C(10) C(14) C(19) -121.4(10) 1_555 1_555 1_555 1_555 yes
Rh(1) C(11) C(10) C(14) 62.4(6) 1_555 1_555 1_555 1_555 yes
Rh(1) C(11) C(10) C(15) -122.5(10) 1_555 1_555 1_555 1_555 yes
Rh(1) C(11) C(12) C(13) -59.4(6) 1_555 1_555 1_555 1_555 yes
Rh(1) C(11) C(12) C(17) 122.5(10) 1_555 1_555 1_555 1_555 yes
Rh(1) C(12) C(11) C(10) 61.1(6) 1_555 1_555 1_555 1_555 yes
Rh(1) C(12) C(11) C(16) -122.5(10) 1_555 1_555 1_555 1_555 yes
Rh(1) C(12) C(13) C(14) -63.3(6) 1_555 1_555 1_555 1_555 yes
Rh(1) C(12) C(13) C(18) 122.7(10) 1_555 1_555 1_555 1_555 yes
Rh(1) C(13) C(12) C(11) 60.2(6) 1_555 1_555 1_555 1_555 yes
Rh(1) C(13) C(12) C(17) -121.7(10) 1_555 1_555 1_555 1_555 yes
Rh(1) C(13) C(14) C(10) -59.5(7) 1_555 1_555 1_555 1_555 yes
Rh(1) C(13) C(14) C(19) 121.4(10) 1_555 1_555 1_555 1_555 yes
Rh(1) C(14) C(10) C(11) -61.6(6) 1_555 1_555 1_555 1_555 yes
Rh(1) C(14) C(10) C(15) 123(1) 1_555 1_555 1_555 1_555 yes
Rh(1) C(14) C(13) C(12) 62.7(6) 1_555 1_555 1_555 1_555 yes
Rh(1) C(14) C(13) C(18) -123.5(10) 1_555 1_555 1_555 1_555 yes
Rh(2) S(1) Rh(1) S(2) 8.32(8) 1_555 1_555 1_555 1_555 yes
Rh(2) S(1) Rh(1) N(1a) 104.8(4) 1_555 1_555 1_555 1_555 yes
Rh(2) S(1) Rh(1) N(1b) 71.7(4) 1_555 1_555 1_555 1_555 yes
Rh(2) S(1) Rh(1) C(10) -108.6(3) 1_555 1_555 1_555 1_555 yes
Rh(2) S(1) Rh(1) C(11) -148.5(3) 1_555 1_555 1_555 1_555 yes
Rh(2) S(1) Rh(1) C(12) -175.7(3) 1_555 1_555 1_555 1_555 yes
Rh(2) S(1) Rh(1) C(13) -143.0(9) 1_555 1_555 1_555 1_555 yes
Rh(2) S(1) Rh(1) C(14) -85.8(3) 1_555 1_555 1_555 1_555 yes
Rh(2) S(1) C(2a) N(1a) -97(1) 1_555 1_555 1_555 1_555 yes
Rh(2) S(1) C(2a) N(3) 94(1) 1_555 1_555 1_555 1_555 yes
Rh(2) S(1) C(2a) C(2b) 41(1) 1_555 1_555 1_555 1_555 yes
Rh(2) S(1) C(2b) N(3) 180.0 1_555 1_555 1_555 1_555 yes
Rh(2) S(1) C(2b) N(21b) 1(1) 1_555 1_555 1_555 1_555 yes
Rh(2) S(1) C(2b) C(2a) -138(1) 1_555 1_555 1_555 1_555 yes
Rh(2) S(2) Rh(1) S(1) -8.26(8) 1_555 1_555 1_555 1_555 yes
Rh(2) S(2) Rh(1) N(1a) -74.4(4) 1_555 1_555 1_555 1_555 yes
Rh(2) S(2) Rh(1) N(1b) -104.3(4) 1_555 1_555 1_555 1_555 yes
Rh(2) S(2) Rh(1) C(10) 92.9(3) 1_555 1_555 1_555 1_555 yes
Rh(2) S(2) Rh(1) C(11) 91.7(6) 1_555 1_555 1_555 1_555 yes
Rh(2) S(2) Rh(1) C(12) 177.7(5) 1_555 1_555 1_555 1_555 yes
Rh(2) S(2) Rh(1) C(13) 163.5(3) 1_555 1_555 1_555 1_555 yes
Rh(2) S(2) Rh(1) C(14) 126.7(2) 1_555 1_555 1_555 1_555 yes
Rh(2) S(2) C(22a) N(21a) -3.0(10) 1_555 1_555 1_555 1_555 yes
Rh(2) S(2) C(22a) N(23) -168(1) 1_555 1_555 1_555 1_555 yes
Rh(2) S(2) C(22a) C(22b) 134(2) 1_555 1_555 1_555 1_555 yes
Rh(2) S(2) C(22b) N(1b) 95(1) 1_555 1_555 1_555 1_555 yes
Rh(2) S(2) C(22b) N(23) -89(1) 1_555 1_555 1_555 1_555 yes
Rh(2) S(2) C(22b) C(22a) -47(2) 1_555 1_555 1_555 1_555 yes
Rh(2) N(21a) N(21b) C(2b) 90(1) 1_555 1_555 1_555 1_555 yes
Rh(2) N(21a) N(21b) C(6b) -147(1) 1_555 1_555 1_555 1_555 yes
Rh(2) N(21a) N(21b) C(26a) -146(1) 1_555 1_555 1_555 1_555 yes
Rh(2) N(21a) C(22a) S(2) 3(1) 1_555 1_555 1_555 1_555 yes
Rh(2) N(21a) C(22a) N(23) 172(1) 1_555 1_555 1_555 1_555 yes
Rh(2) N(21a) C(22a) C(22b) -81(4) 1_555 1_555 1_555 1_555 yes
Rh(2) N(21a) C(26a) N(21b) 45(1) 1_555 1_555 1_555 1_555 yes
Rh(2) N(21a) C(26a) C(6b) 47(2) 1_555 1_555 1_555 1_555 yes
Rh(2) N(21a) C(26a) C(25a) 179(1) 1_555 1_555 1_555 1_555 yes
Rh(2) N(21b) N(21a) C(22a) -95(1) 1_555 1_555 1_555 1_555 yes
Rh(2) N(21b) N(21a) C(26a) 146(1) 1_555 1_555 1_555 1_555 yes
Rh(2) N(21b) C(2b) S(1) -1(1) 1_555 1_555 1_555 1_555 yes
Rh(2) N(21b) C(2b) N(3) 179(1) 1_555 1_555 1_555 1_555 yes
Rh(2) N(21b) C(2b) C(2a) 78(4) 1_555 1_555 1_555 1_555 yes
Rh(2) N(21b) C(6b) C(5b) -175(1) 1_555 1_555 1_555 1_555 yes
Rh(2) N(21b) C(6b) C(26a) -48(3) 1_555 1_555 1_555 1_555 yes
Rh(2) N(21b) C(26a) N(21a) -33(1) 1_555 1_555 1_555 1_555 yes
Rh(2) N(21b) C(26a) C(6b) 148(2) 1_555 1_555 1_555 1_555 yes
Rh(2) N(21b) C(26a) C(25a) -117(2) 1_555 1_555 1_555 1_555 yes
Rh(2) C(30) C(31) C(32) 62.1(7) 1_555 1_555 1_555 1_555 yes
Rh(2) C(30) C(31) C(36) -123(1) 1_555 1_555 1_555 1_555 yes
Rh(2) C(30) C(34) C(33) -61.0(8) 1_555 1_555 1_555 1_555 yes
Rh(2) C(30) C(34) C(39) 120(1) 1_555 1_555 1_555 1_555 yes
Rh(2) C(31) C(30) C(34) -60.4(7) 1_555 1_555 1_555 1_555 yes
Rh(2) C(31) C(30) C(35) 121.9(9) 1_555 1_555 1_555 1_555 yes
Rh(2) C(31) C(32) C(33) 60.5(8) 1_555 1_555 1_555 1_555 yes
Rh(2) C(31) C(32) C(37) -118(1) 1_555 1_555 1_555 1_555 yes
Rh(2) C(32) C(31) C(30) -62.7(7) 1_555 1_555 1_555 1_555 yes
Rh(2) C(32) C(31) C(36) 122(1) 1_555 1_555 1_555 1_555 yes
Rh(2) C(32) C(33) C(34) 61.9(8) 1_555 1_555 1_555 1_555 yes
Rh(2) C(32) C(33) C(38) -121(1) 1_555 1_555 1_555 1_555 yes
Rh(2) C(33) C(32) C(31) -60.1(8) 1_555 1_555 1_555 1_555 yes
Rh(2) C(33) C(32) C(37) 118(1) 1_555 1_555 1_555 1_555 yes
Rh(2) C(33) C(34) C(30) 61.3(7) 1_555 1_555 1_555 1_555 yes
Rh(2) C(33) C(34) C(39) -120(1) 1_555 1_555 1_555 1_555 yes
Rh(2) C(34) C(30) C(31) 60.4(7) 1_555 1_555 1_555 1_555 yes
Rh(2) C(34) C(30) C(35) -122(1) 1_555 1_555 1_555 1_555 yes
Rh(2) C(34) C(33) C(32) -62.1(8) 1_555 1_555 1_555 1_555 yes
Rh(2) C(34) C(33) C(38) 121(1) 1_555 1_555 1_555 1_555 yes
Cl(2) O(7) O(8a) O(8b) 5.1(3) 1_555 1_555 1_555 1_555 yes
Cl(2) O(8b) O(8a) O(7) -4.1(2) 1_555 1_555 1_555 1_555 yes
S(1) Rh(1) S(2) C(22a) 76.7(6) 1_555 1_555 1_555 1_555 yes
S(1) Rh(1) S(2) C(22b) 94.4(8) 1_555 1_555 1_555 1_555 yes
S(1) Rh(1) N(1a) N(1b) -125.0(8) 1_555 1_555 1_555 1_555 yes
S(1) Rh(1) N(1a) C(2a) -3.8(8) 1_555 1_555 1_555 1_555 yes
S(1) Rh(1) N(1a) C(6a) 177(1) 1_555 1_555 1_555 1_555 yes
S(1) Rh(1) N(1b) N(1a) 48.9(7) 1_555 1_555 1_555 1_555 yes
S(1) Rh(1) N(1b) C(22b) -80(1) 1_555 1_555 1_555 1_555 yes
S(1) Rh(1) N(1b) C(26b) 96(2) 1_555 1_555 1_555 1_555 yes
S(1) Rh(1) C(10) C(11) -88.8(5) 1_555 1_555 1_555 1_555 yes
S(1) Rh(1) C(10) C(14) 153.8(5) 1_555 1_555 1_555 1_555 yes
S(1) Rh(1) C(10) C(15) 30.7(10) 1_555 1_555 1_555 1_555 yes
S(1) Rh(1) C(11) C(10) 98.8(5) 1_555 1_555 1_555 1_555 yes
S(1) Rh(1) C(11) C(12) -143.6(5) 1_555 1_555 1_555 1_555 yes
S(1) Rh(1) C(11) C(16) -23.7(9) 1_555 1_555 1_555 1_555 yes
S(1) Rh(1) C(12) C(11) 47.6(7) 1_555 1_555 1_555 1_555 yes
S(1) Rh(1) C(12) C(13) 166.3(4) 1_555 1_555 1_555 1_555 yes
S(1) Rh(1) C(12) C(17) -73.4(9) 1_555 1_555 1_555 1_555 yes
S(1) Rh(1) C(13) C(12) -42(1) 1_555 1_555 1_555 1_555 yes
S(1) Rh(1) C(13) C(14) 74(1) 1_555 1_555 1_555 1_555 yes
S(1) Rh(1) C(13) C(18) -162.8(7) 1_555 1_555 1_555 1_555 yes
S(1) Rh(1) C(14) C(10) -37.7(7) 1_555 1_555 1_555 1_555 yes
S(1) Rh(1) C(14) C(13) -157.5(4) 1_555 1_555 1_555 1_555 yes
S(1) Rh(1) C(14) C(19) 82.7(9) 1_555 1_555 1_555 1_555 yes
S(1) Rh(2) S(2) C(22a) -92.3(6) 1_555 1_555 1_555 1_555 yes
S(1) Rh(2) S(2) C(22b) -72.7(8) 1_555 1_555 1_555 1_555 yes
S(1) Rh(2) N(21a) N(21b) -47.3(8) 1_555 1_555 1_555 1_555 yes
S(1) Rh(2) N(21a) C(22a) 81(1) 1_555 1_555 1_555 1_555 yes
S(1) Rh(2) N(21a) C(26a) -93(1) 1_555 1_555 1_555 1_555 yes
S(1) Rh(2) N(21b) N(21a) 126.6(9) 1_555 1_555 1_555 1_555 yes
S(1) Rh(2) N(21b) C(2b) 1(1) 1_555 1_555 1_555 1_555 yes
S(1) Rh(2) N(21b) C(6b) -178(2) 1_555 1_555 1_555 1_555 yes
S(1) Rh(2) N(21b) C(26a) 154(1) 1_555 1_555 1_555 1_555 yes
S(1) Rh(2) C(30) C(31) 100.0(6) 1_555 1_555 1_555 1_555 yes
S(1) Rh(2) C(30) C(34) -140.9(7) 1_555 1_555 1_555 1_555 yes
S(1) Rh(2) C(30) C(35) -16(1) 1_555 1_555 1_555 1_555 yes
S(1) Rh(2) C(31) C(30) -86.5(6) 1_555 1_555 1_555 1_555 yes
S(1) Rh(2) C(31) C(32) 157.8(8) 1_555 1_555 1_555 1_555 yes
S(1) Rh(2) C(31) C(36) 34(1) 1_555 1_555 1_555 1_555 yes
S(1) Rh(2) C(32) C(31) -33(1) 1_555 1_555 1_555 1_555 yes
S(1) Rh(2) C(32) C(33) -151.8(8) 1_555 1_555 1_555 1_555 yes
S(1) Rh(2) C(32) C(37) 86(1) 1_555 1_555 1_555 1_555 yes
S(1) Rh(2) C(33) C(32) 86(1) 1_555 1_555 1_555 1_555 yes
S(1) Rh(2) C(33) C(34) -30(1) 1_555 1_555 1_555 1_555 yes
S(1) Rh(2) C(33) C(38) -154(1) 1_555 1_555 1_555 1_555 yes
S(1) Rh(2) C(34) C(30) 49.8(8) 1_555 1_555 1_555 1_555 yes
S(1) Rh(2) C(34) C(33) 168.4(6) 1_555 1_555 1_555 1_555 yes
S(1) Rh(2) C(34) C(39) -73(1) 1_555 1_555 1_555 1_555 yes
S(1) C(2a) N(1a) N(1b) 83(1) 1_555 1_555 1_555 1_555 yes
S(1) C(2a) N(1a) C(6a) -176(1) 1_555 1_555 1_555 1_555 yes
S(1) C(2a) N(3) C(2b) -56(2) 1_555 1_555 1_555 1_555 yes
S(1) C(2a) N(3) C(4a) 179(1) 1_555 1_555 1_555 1_555 yes
S(1) C(2a) N(3) C(4b) -128(2) 1_555 1_555 1_555 1_555 yes
S(1) C(2a) C(2b) N(3) 143(1) 1_555 1_555 1_555 1_555 yes
S(1) C(2a) C(2b) N(21b) -94(3) 1_555 1_555 1_555 1_555 yes
S(1) C(2b) N(3) C(2a) 41(1) 1_555 1_555 1_555 1_555 yes
S(1) C(2b) N(3) C(4a) 138(1) 1_555 1_555 1_555 1_555 yes
S(1) C(2b) N(3) C(4b) 178(1) 1_555 1_555 1_555 1_555 yes
S(1) C(2b) N(21b) N(21a) -74(2) 1_555 1_555 1_555 1_555 yes
S(1) C(2b) N(21b) C(6b) 178(1) 1_555 1_555 1_555 1_555 yes
S(1) C(2b) N(21b) C(26a) -144(1) 1_555 1_555 1_555 1_555 yes
S(1) C(2b) C(2a) N(1a) 106(3) 1_555 1_555 1_555 1_555 yes
S(1) C(2b) C(2a) N(3) -143(1) 1_555 1_555 1_555 1_555 yes
S(2) Rh(1) S(1) C(2a) -93.2(6) 1_555 1_555 1_555 1_555 yes
S(2) Rh(1) S(1) C(2b) -72.2(7) 1_555 1_555 1_555 1_555 yes
S(2) Rh(1) N(1a) N(1b) -42.3(8) 1_555 1_555 1_555 1_555 yes
S(2) Rh(1) N(1a) C(2a) 78.9(9) 1_555 1_555 1_555 1_555 yes
S(2) Rh(1) N(1a) C(6a) -99(1) 1_555 1_555 1_555 1_555 yes
S(2) Rh(1) N(1b) N(1a) 131.6(8) 1_555 1_555 1_555 1_555 yes
S(2) Rh(1) N(1b) C(22b) 2(1) 1_555 1_555 1_555 1_555 yes
S(2) Rh(1) N(1b) C(26b) 179(2) 1_555 1_555 1_555 1_555 yes
S(2) Rh(1) C(10) C(11) -179.3(4) 1_555 1_555 1_555 1_555 yes
S(2) Rh(1) C(10) C(14) 63.3(5) 1_555 1_555 1_555 1_555 yes
S(2) Rh(1) C(10) C(15) -59.8(10) 1_555 1_555 1_555 1_555 yes
S(2) Rh(1) C(11) C(10) 1.6(9) 1_555 1_555 1_555 1_555 yes
S(2) Rh(1) C(11) C(12) 119.3(7) 1_555 1_555 1_555 1_555 yes
S(2) Rh(1) C(11) C(16) -120.9(9) 1_555 1_555 1_555 1_555 yes
S(2) Rh(1) C(12) C(11) -139.9(5) 1_555 1_555 1_555 1_555 yes
S(2) Rh(1) C(12) C(13) -21.2(8) 1_555 1_555 1_555 1_555 yes
S(2) Rh(1) C(12) C(17) 99.2(9) 1_555 1_555 1_555 1_555 yes
S(2) Rh(1) C(13) C(12) 168.2(5) 1_555 1_555 1_555 1_555 yes
S(2) Rh(1) C(13) C(14) -75.4(5) 1_555 1_555 1_555 1_555 yes
S(2) Rh(1) C(13) C(18) 47.6(9) 1_555 1_555 1_555 1_555 yes
S(2) Rh(1) C(14) C(10) -127.0(5) 1_555 1_555 1_555 1_555 yes
S(2) Rh(1) C(14) C(13) 113.2(5) 1_555 1_555 1_555 1_555 yes
S(2) Rh(1) C(14) C(19) -6.6(9) 1_555 1_555 1_555 1_555 yes
S(2) Rh(2) S(1) C(2a) 76.2(6) 1_555 1_555 1_555 1_555 yes
S(2) Rh(2) S(1) C(2b) 95.6(6) 1_555 1_555 1_555 1_555 yes
S(2) Rh(2) N(21a) N(21b) -131.2(9) 1_555 1_555 1_555 1_555 yes
S(2) Rh(2) N(21a) C(22a) -2.6(9) 1_555 1_555 1_555 1_555 yes
S(2) Rh(2) N(21a) C(26a) -177(1) 1_555 1_555 1_555 1_555 yes
S(2) Rh(2) N(21b) N(21a) 43.5(8) 1_555 1_555 1_555 1_555 yes
S(2) Rh(2) N(21b) C(2b) -81(1) 1_555 1_555 1_555 1_555 yes
S(2) Rh(2) N(21b) C(6b) 98(2) 1_555 1_555 1_555 1_555 yes
S(2) Rh(2) N(21b) C(26a) 71(1) 1_555 1_555 1_555 1_555 yes
S(2) Rh(2) C(30) C(31) -170.9(5) 1_555 1_555 1_555 1_555 yes
S(2) Rh(2) C(30) C(34) -51.8(8) 1_555 1_555 1_555 1_555 yes
S(2) Rh(2) C(30) C(35) 72(1) 1_555 1_555 1_555 1_555 yes
S(2) Rh(2) C(31) C(30) 25(1) 1_555 1_555 1_555 1_555 yes
S(2) Rh(2) C(31) C(32) -90(1) 1_555 1_555 1_555 1_555 yes
S(2) Rh(2) C(31) C(36) 145(1) 1_555 1_555 1_555 1_555 yes
S(2) Rh(2) C(32) C(31) 153.5(6) 1_555 1_555 1_555 1_555 yes
S(2) Rh(2) C(32) C(33) 34(1) 1_555 1_555 1_555 1_555 yes
S(2) Rh(2) C(32) C(37) -87(1) 1_555 1_555 1_555 1_555 yes
S(2) Rh(2) C(33) C(32) -156.6(7) 1_555 1_555 1_555 1_555 yes
S(2) Rh(2) C(33) C(34) 85.8(7) 1_555 1_555 1_555 1_555 yes
S(2) Rh(2) C(33) C(38) -37(2) 1_555 1_555 1_555 1_555 yes
S(2) Rh(2) C(34) C(30) 139.6(7) 1_555 1_555 1_555 1_555 yes
S(2) Rh(2) C(34) C(33) -101.7(7) 1_555 1_555 1_555 1_555 yes
S(2) Rh(2) C(34) C(39) 16(1) 1_555 1_555 1_555 1_555 yes
S(2) C(22a) N(21a) N(21b) 83(1) 1_555 1_555 1_555 1_555 yes
S(2) C(22a) N(21a) C(26a) 179(1) 1_555 1_555 1_555 1_555 yes
S(2) C(22a) N(23) C(22b) -56(2) 1_555 1_555 1_555 1_555 yes
S(2) C(22a) N(23) C(24a) -172(1) 1_555 1_555 1_555 1_555 yes
S(2) C(22a) N(23) C(24b) -126(2) 1_555 1_555 1_555 1_555 yes
S(2) C(22a) C(22b) N(1b) -110(4) 1_555 1_555 1_555 1_555 yes
S(2) C(22a) C(22b) N(23) 143(1) 1_555 1_555 1_555 1_555 yes
S(2) C(22b) N(1b) N(1a) -71(2) 1_555 1_555 1_555 1_555 yes
S(2) C(22b) N(1b) C(26b) 178(1) 1_555 1_555 1_555 1_555 yes
S(2) C(22b) N(23) C(22a) 46(1) 1_555 1_555 1_555 1_555 yes
S(2) C(22b) N(23) C(24a) 147(1) 1_555 1_555 1_555 1_555 yes
S(2) C(22b) N(23) C(24b) 176(2) 1_555 1_555 1_555 1_555 yes
S(2) C(22b) C(22a) N(21a) 96(3) 1_555 1_555 1_555 1_555 yes
S(2) C(22b) C(22a) N(23) -143(1) 1_555 1_555 1_555 1_555 yes
O(5) Cl(2) O(7) O(8a) -111(1) 1_555 1_555 1_555 1_555 yes
O(5) Cl(2) O(8a) O(7) 104(1) 1_555 1_555 1_555 1_555 yes
O(5) Cl(2) O(8a) O(8b) -70(1) 1_555 1_555 1_555 1_555 yes
O(5) Cl(2) O(8b) O(8a) 123.0(9) 1_555 1_555 1_555 1_555 yes
O(6) Cl(2) O(7) O(8a) 105(1) 1_555 1_555 1_555 1_555 yes
O(6) Cl(2) O(8a) O(7) -108(1) 1_555 1_555 1_555 1_555 yes
O(6) Cl(2) O(8a) O(8b) 76(1) 1_555 1_555 1_555 1_555 yes
O(6) Cl(2) O(8b) O(8a) -116.7(9) 1_555 1_555 1_555 1_555 yes
O(7) Cl(2) O(8a) O(8b) -175.1(3) 1_555 1_555 1_555 1_555 yes
O(7) Cl(2) O(8b) O(8a) 5.5(3) 1_555 1_555 1_555 1_555 yes
O(7) O(8a) Cl(2) O(8b) 175.1(3) 1_555 1_555 1_555 1_555 yes
O(8a) O(7) Cl(2) O(8b) -5.1(3) 1_555 1_555 1_555 1_555 yes
N(1a) Rh(1) S(1) C(2a) 3.2(7) 1_555 1_555 1_555 1_555 yes
N(1a) Rh(1) S(1) C(2b) 24.2(8) 1_555 1_555 1_555 1_555 yes
N(1a) Rh(1) S(2) C(22a) 10.6(7) 1_555 1_555 1_555 1_555 yes
N(1a) Rh(1) S(2) C(22b) 28.2(8) 1_555 1_555 1_555 1_555 yes
N(1a) Rh(1) N(1b) C(22b) -129(1) 1_555 1_555 1_555 1_555 yes
N(1a) Rh(1) N(1b) C(26b) 47(2) 1_555 1_555 1_555 1_555 yes
N(1a) Rh(1) C(10) C(11) -22.7(10) 1_555 1_555 1_555 1_555 yes
N(1a) Rh(1) C(10) C(14) -140.1(8) 1_555 1_555 1_555 1_555 yes
N(1a) Rh(1) C(10) C(15) 96(1) 1_555 1_555 1_555 1_555 yes
N(1a) Rh(1) C(11) C(10) 167.0(6) 1_555 1_555 1_555 1_555 yes
N(1a) Rh(1) C(11) C(12) -75.3(7) 1_555 1_555 1_555 1_555 yes
N(1a) Rh(1) C(11) C(16) 44(1) 1_555 1_555 1_555 1_555 yes
N(1a) Rh(1) C(12) C(11) 112.8(6) 1_555 1_555 1_555 1_555 yes
N(1a) Rh(1) C(12) C(13) -128.4(6) 1_555 1_555 1_555 1_555 yes
N(1a) Rh(1) C(12) C(17) -8.1(9) 1_555 1_555 1_555 1_555 yes
N(1a) Rh(1) C(13) C(12) 62.4(7) 1_555 1_555 1_555 1_555 yes
N(1a) Rh(1) C(13) C(14) 178.8(6) 1_555 1_555 1_555 1_555 yes
N(1a) Rh(1) C(13) C(18) -58.1(10) 1_555 1_555 1_555 1_555 yes
N(1a) Rh(1) C(14) C(10) 117(1) 1_555 1_555 1_555 1_555 yes
N(1a) Rh(1) C(14) C(13) -2(1) 1_555 1_555 1_555 1_555 yes
N(1a) Rh(1) C(14) C(19) -122(1) 1_555 1_555 1_555 1_555 yes
N(1a) N(1b) Rh(1) C(10) -129(1) 1_555 1_555 1_555 1_555 yes
N(1a) N(1b) Rh(1) C(11) -57(1) 1_555 1_555 1_555 1_555 yes
N(1a) N(1b) Rh(1) C(12) -81.3(8) 1_555 1_555 1_555 1_555 yes
N(1a) N(1b) Rh(1) C(13) -121.8(7) 1_555 1_555 1_555 1_555 yes
N(1a) N(1b) Rh(1) C(14) -151.0(7) 1_555 1_555 1_555 1_555 yes
N(1a) N(1b) C(22b) N(23) 113(2) 1_555 1_555 1_555 1_555 yes
N(1a) N(1b) C(22b) C(22a) 27(6) 1_555 1_555 1_555 1_555 yes
N(1a) N(1b) C(26b) C(6a) 7(2) 1_555 1_555 1_555 1_555 yes
N(1a) N(1b) C(26b) C(25b) -129(2) 1_555 1_555 1_555 1_555 yes
N(1a) C(2a) S(1) C(2b) -139(2) 1_555 1_555 1_555 1_555 yes
N(1a) C(2a) N(3) C(2b) 136(2) 1_555 1_555 1_555 1_555 yes
N(1a) C(2a) N(3) C(4a) 13(2) 1_555 1_555 1_555 1_555 yes
N(1a) C(2a) N(3) C(4b) 64(3) 1_555 1_555 1_555 1_555 yes
N(1a) C(2a) C(2b) N(3) -110(3) 1_555 1_555 1_555 1_555 yes
N(1a) C(2a) C(2b) N(21b) 11(6) 1_555 1_555 1_555 1_555 yes
N(1a) C(6a) C(5a) C(4a) -4(2) 1_555 1_555 1_555 1_555 yes
N(1a) C(6a) C(26b) N(1b) -7(2) 1_555 1_555 1_555 1_555 yes
N(1a) C(6a) C(26b) C(25b) 130(2) 1_555 1_555 1_555 1_555 yes
N(1b) Rh(1) S(1) C(2a) -29.8(7) 1_555 1_555 1_555 1_555 yes
N(1b) Rh(1) S(1) C(2b) -8.8(8) 1_555 1_555 1_555 1_555 yes
N(1b) Rh(1) S(2) C(22a) -19.3(7) 1_555 1_555 1_555 1_555 yes
N(1b) Rh(1) S(2) C(22b) -1.7(9) 1_555 1_555 1_555 1_555 yes
N(1b) Rh(1) N(1a) C(2a) 121(1) 1_555 1_555 1_555 1_555 yes
N(1b) Rh(1) N(1a) C(6a) -57(1) 1_555 1_555 1_555 1_555 yes
N(1b) Rh(1) C(10) C(11) 90(1) 1_555 1_555 1_555 1_555 yes
N(1b) Rh(1) C(10) C(14) -27(2) 1_555 1_555 1_555 1_555 yes
N(1b) Rh(1) C(10) C(15) -150(1) 1_555 1_555 1_555 1_555 yes
N(1b) Rh(1) C(11) C(10) -156.6(7) 1_555 1_555 1_555 1_555 yes
N(1b) Rh(1) C(11) C(12) -38.9(9) 1_555 1_555 1_555 1_555 yes
N(1b) Rh(1) C(11) C(16) 80(1) 1_555 1_555 1_555 1_555 yes
N(1b) Rh(1) C(12) C(11) 154.2(7) 1_555 1_555 1_555 1_555 yes
N(1b) Rh(1) C(12) C(13) -87.1(7) 1_555 1_555 1_555 1_555 yes
N(1b) Rh(1) C(12) C(17) 33.3(10) 1_555 1_555 1_555 1_555 yes
N(1b) Rh(1) C(13) C(12) 102.4(7) 1_555 1_555 1_555 1_555 yes
N(1b) Rh(1) C(13) C(14) -141.1(6) 1_555 1_555 1_555 1_555 yes
N(1b) Rh(1) C(13) C(18) -18.1(10) 1_555 1_555 1_555 1_555 yes
N(1b) Rh(1) C(14) C(10) 171.2(7) 1_555 1_555 1_555 1_555 yes
N(1b) Rh(1) C(14) C(13) 51.4(8) 1_555 1_555 1_555 1_555 yes
N(1b) Rh(1) C(14) C(19) -68(1) 1_555 1_555 1_555 1_555 yes
N(1b) N(1a) Rh(1) C(10) 158.4(8) 1_555 1_555 1_555 1_555 yes
N(1b) N(1a) Rh(1) C(11) 143.5(7) 1_555 1_555 1_555 1_555 yes
N(1b) N(1a) Rh(1) C(12) 106.9(8) 1_555 1_555 1_555 1_555 yes
N(1b) N(1a) Rh(1) C(13) 72.2(8) 1_555 1_555 1_555 1_555 yes
N(1b) N(1a) Rh(1) C(14) 74(1) 1_555 1_555 1_555 1_555 yes
N(1b) N(1a) C(2a) N(3) -106(1) 1_555 1_555 1_555 1_555 yes
N(1b) N(1a) C(2a) C(2b) -13(4) 1_555 1_555 1_555 1_555 yes
N(1b) N(1a) C(6a) C(5a) 126(1) 1_555 1_555 1_555 1_555 yes
N(1b) N(1a) C(6a) C(26b) 6(1) 1_555 1_555 1_555 1_555 yes
N(1b) C(22b) S(2) C(22a) 142(3) 1_555 1_555 1_555 1_555 yes
N(1b) C(22b) N(23) C(22a) -138(3) 1_555 1_555 1_555 1_555 yes
N(1b) C(22b) N(23) C(24a) -37(3) 1_555 1_555 1_555 1_555 yes
N(1b) C(22b) N(23) C(24b) -8(2) 1_555 1_555 1_555 1_555 yes
N(1b) C(22b) C(22a) N(21a) -14(7) 1_555 1_555 1_555 1_555 yes
N(1b) C(22b) C(22a) N(23) 105(4) 1_555 1_555 1_555 1_555 yes
N(1b) C(26b) C(6a) C(5a) -124(2) 1_555 1_555 1_555 1_555 yes
N(1b) C(26b) C(25b) C(24a) 6(3) 1_555 1_555 1_555 1_555 yes
N(1b) C(26b) C(25b) C(24b) -5(5) 1_555 1_555 1_555 1_555 yes
N(3) C(2a) S(1) C(2b) 52(1) 1_555 1_555 1_555 1_555 yes
N(3) C(2a) N(1a) C(6a) -5(2) 1_555 1_555 1_555 1_555 yes
N(3) C(2a) C(2b) N(21b) 121(4) 1_555 1_555 1_555 1_555 yes
N(3) C(2b) S(1) C(2a) -41(1) 1_555 1_555 1_555 1_555 yes
N(3) C(2b) N(21b) N(21a) 107(2) 1_555 1_555 1_555 1_555 yes
N(3) C(2b) N(21b) C(6b) 0(3) 1_555 1_555 1_555 1_555 yes
N(3) C(2b) N(21b) C(26a) 36(3) 1_555 1_555 1_555 1_555 yes
N(3) C(4a) C(4b) C(5b) -108(5) 1_555 1_555 1_555 1_555 yes
N(3) C(4a) C(4b) C(7a) 136(1) 1_555 1_555 1_555 1_555 yes
N(3) C(4a) C(4b) C(7b) 137(2) 1_555 1_555 1_555 1_555 yes
N(3) C(4a) C(5a) C(6a) 10(2) 1_555 1_555 1_555 1_555 yes
N(3) C(4a) C(7a) C(4b) -55(2) 1_555 1_555 1_555 1_555 yes
N(3) C(4a) C(7a) C(7b) 125(4) 1_555 1_555 1_555 1_555 yes
N(3) C(4a) C(7b) C(4b) -75(3) 1_555 1_555 1_555 1_555 yes
N(3) C(4a) C(7b) C(7a) -74(5) 1_555 1_555 1_555 1_555 yes
N(3) C(4b) C(4a) C(5a) 118(4) 1_555 1_555 1_555 1_555 yes
N(3) C(4b) C(4a) C(7a) -136(1) 1_555 1_555 1_555 1_555 yes
N(3) C(4b) C(4a) C(7b) -137(2) 1_555 1_555 1_555 1_555 yes
N(3) C(4b) C(5b) C(6b) 2(3) 1_555 1_555 1_555 1_555 yes
N(3) C(4b) C(7a) C(4a) 47(2) 1_555 1_555 1_555 1_555 yes
N(3) C(4b) C(7a) C(7b) 48(6) 1_555 1_555 1_555 1_555 yes
N(3) C(4b) C(7b) C(4a) 40(2) 1_555 1_555 1_555 1_555 yes
N(3) C(4b) C(7b) C(7a) -138(5) 1_555 1_555 1_555 1_555 yes
N(21a) Rh(2) S(1) C(2a) 10.6(7) 1_555 1_555 1_555 1_555 yes
N(21a) Rh(2) S(1) C(2b) 30.1(7) 1_555 1_555 1_555 1_555 yes
N(21a) Rh(2) S(2) C(22a) 2.1(7) 1_555 1_555 1_555 1_555 yes
N(21a) Rh(2) S(2) C(22b) 21.7(9) 1_555 1_555 1_555 1_555 yes
N(21a) Rh(2) N(21b) C(2b) -125(1) 1_555 1_555 1_555 1_555 yes
N(21a) Rh(2) N(21b) C(6b) 55(2) 1_555 1_555 1_555 1_555 yes
N(21a) Rh(2) N(21b) C(26a) 27(1) 1_555 1_555 1_555 1_555 yes
N(21a) Rh(2) C(30) C(31) -30(2) 1_555 1_555 1_555 1_555 yes
N(21a) Rh(2) C(30) C(34) 88(2) 1_555 1_555 1_555 1_555 yes
N(21a) Rh(2) C(30) C(35) -146(1) 1_555 1_555 1_555 1_555 yes
N(21a) Rh(2) C(31) C(30) 171.0(7) 1_555 1_555 1_555 1_555 yes
N(21a) Rh(2) C(31) C(32) 55(1) 1_555 1_555 1_555 1_555 yes
N(21a) Rh(2) C(31) C(36) -68(1) 1_555 1_555 1_555 1_555 yes
N(21a) Rh(2) C(32) C(31) -139.4(8) 1_555 1_555 1_555 1_555 yes
N(21a) Rh(2) C(32) C(33) 101.8(9) 1_555 1_555 1_555 1_555 yes
N(21a) Rh(2) C(32) C(37) -20(1) 1_555 1_555 1_555 1_555 yes
N(21a) Rh(2) C(33) C(32) -88.1(9) 1_555 1_555 1_555 1_555 yes
N(21a) Rh(2) C(33) C(34) 154.3(7) 1_555 1_555 1_555 1_555 yes
N(21a) Rh(2) C(33) C(38) 30(2) 1_555 1_555 1_555 1_555 yes
N(21a) Rh(2) C(34) C(30) -158.2(8) 1_555 1_555 1_555 1_555 yes
N(21a) Rh(2) C(34) C(33) -39(1) 1_555 1_555 1_555 1_555 yes
N(21a) Rh(2) C(34) C(39) 78(1) 1_555 1_555 1_555 1_555 yes
N(21a) N(21b) Rh(2) C(30) -159.4(8) 1_555 1_555 1_555 1_555 yes
N(21a) N(21b) Rh(2) C(31) -136.5(8) 1_555 1_555 1_555 1_555 yes
N(21a) N(21b) Rh(2) C(32) -96.1(9) 1_555 1_555 1_555 1_555 yes
N(21a) N(21b) Rh(2) C(33) -67(1) 1_555 1_555 1_555 1_555 yes
N(21a) N(21b) Rh(2) C(34) -95(1) 1_555 1_555 1_555 1_555 yes
N(21a) N(21b) C(2b) C(2a) 5(5) 1_555 1_555 1_555 1_555 yes
N(21a) N(21b) C(6b) C(5b) -125(2) 1_555 1_555 1_555 1_555 yes
N(21a) N(21b) C(6b) C(26a) 1(2) 1_555 1_555 1_555 1_555 yes
N(21a) N(21b) C(26a) C(6b) -178(2) 1_555 1_555 1_555 1_555 yes
N(21a) N(21b) C(26a) C(25a) -84(2) 1_555 1_555 1_555 1_555 yes
N(21a) C(22a) S(2) C(22b) -137(2) 1_555 1_555 1_555 1_555 yes
N(21a) C(22a) N(23) C(22b) 139(2) 1_555 1_555 1_555 1_555 yes
N(21a) C(22a) N(23) C(24a) 22(2) 1_555 1_555 1_555 1_555 yes
N(21a) C(22a) N(23) C(24b) 68(3) 1_555 1_555 1_555 1_555 yes
N(21a) C(22a) C(22b) N(23) -119(3) 1_555 1_555 1_555 1_555 yes
N(21a) C(26a) N(21b) C(2b) 107(2) 1_555 1_555 1_555 1_555 yes
N(21a) C(26a) N(21b) C(6b) 178(2) 1_555 1_555 1_555 1_555 yes
N(21a) C(26a) C(6b) N(21b) -1(2) 1_555 1_555 1_555 1_555 yes
N(21a) C(26a) C(6b) C(5b) 127(2) 1_555 1_555 1_555 1_555 yes
N(21a) C(26a) C(25a) C(24a) -5(2) 1_555 1_555 1_555 1_555 yes
N(21b) Rh(2) S(1) C(2a) -20.2(8) 1_555 1_555 1_555 1_555 yes
N(21b) Rh(2) S(1) C(2b) -0.7(8) 1_555 1_555 1_555 1_555 yes
N(21b) Rh(2) S(2) C(22a) -26.6(7) 1_555 1_555 1_555 1_555 yes
N(21b) Rh(2) S(2) C(22b) -7.0(9) 1_555 1_555 1_555 1_555 yes
N(21b) Rh(2) N(21a) C(22a) 128(1) 1_555 1_555 1_555 1_555 yes
N(21b) Rh(2) N(21a) C(26a) -46(1) 1_555 1_555 1_555 1_555 yes
N(21b) Rh(2) C(30) C(31) 37.7(10) 1_555 1_555 1_555 1_555 yes
N(21b) Rh(2) C(30) C(34) 156.7(9) 1_555 1_555 1_555 1_555 yes
N(21b) Rh(2) C(30) C(35) -78(1) 1_555 1_555 1_555 1_555 yes
N(21b) Rh(2) C(31) C(30) -154.5(7) 1_555 1_555 1_555 1_555 yes
N(21b) Rh(2) C(31) C(32) 89.8(9) 1_555 1_555 1_555 1_555 yes
N(21b) Rh(2) C(31) C(36) -33(1) 1_555 1_555 1_555 1_555 yes
N(21b) Rh(2) C(32) C(31) -99.0(8) 1_555 1_555 1_555 1_555 yes
N(21b) Rh(2) C(32) C(33) 142.2(9) 1_555 1_555 1_555 1_555 yes
N(21b) Rh(2) C(32) C(37) 20(1) 1_555 1_555 1_555 1_555 yes
N(21b) Rh(2) C(33) C(32) -50(1) 1_555 1_555 1_555 1_555 yes
N(21b) Rh(2) C(33) C(34) -167.9(7) 1_555 1_555 1_555 1_555 yes
N(21b) Rh(2) C(33) C(38) 68(2) 1_555 1_555 1_555 1_555 yes
N(21b) Rh(2) C(34) C(30) -81(2) 1_555 1_555 1_555 1_555 yes
N(21b) Rh(2) C(34) C(33) 37(2) 1_555 1_555 1_555 1_555 yes
N(21b) Rh(2) C(34) C(39) 155(1) 1_555 1_555 1_555 1_555 yes
N(21b) N(21a) Rh(2) C(30) 83(2) 1_555 1_555 1_555 1_555 yes
N(21b) N(21a) Rh(2) C(31) 59(1) 1_555 1_555 1_555 1_555 yes
N(21b) N(21a) Rh(2) C(32) 92.1(10) 1_555 1_555 1_555 1_555 yes
N(21b) N(21a) Rh(2) C(33) 131.0(9) 1_555 1_555 1_555 1_555 yes
N(21b) N(21a) Rh(2) C(34) 155.3(9) 1_555 1_555 1_555 1_555 yes
N(21b) N(21a) C(22a) N(23) -107(2) 1_555 1_555 1_555 1_555 yes
N(21b) N(21a) C(22a) C(22b) -2(4) 1_555 1_555 1_555 1_555 yes
N(21b) N(21a) C(26a) C(6b) 1(2) 1_555 1_555 1_555 1_555 yes
N(21b) N(21a) C(26a) C(25a) 133(1) 1_555 1_555 1_555 1_555 yes
N(21b) C(2b) S(1) C(2a) 139(2) 1_555 1_555 1_555 1_555 yes
N(21b) C(2b) N(3) C(2a) -140(3) 1_555 1_555 1_555 1_555 yes
N(21b) C(2b) N(3) C(4a) -43(3) 1_555 1_555 1_555 1_555 yes
N(21b) C(2b) N(3) C(4b) -2(2) 1_555 1_555 1_555 1_555 yes
N(21b) C(6b) C(5b) C(4b) -5(3) 1_555 1_555 1_555 1_555 yes
N(21b) C(6b) C(26a) C(25a) -128(2) 1_555 1_555 1_555 1_555 yes
N(21b) C(26a) N(21a) C(22a) -128(1) 1_555 1_555 1_555 1_555 yes
N(21b) C(26a) C(6b) C(5b) 129(3) 1_555 1_555 1_555 1_555 yes
N(21b) C(26a) C(25a) C(24a) 55(3) 1_555 1_555 1_555 1_555 yes
N(23) C(22a) S(2) C(22b) 56(2) 1_555 1_555 1_555 1_555 yes
N(23) C(22a) N(21a) C(26a) -11(2) 1_555 1_555 1_555 1_555 yes
N(23) C(22b) S(2) C(22a) -42(1) 1_555 1_555 1_555 1_555 yes
N(23) C(22b) N(1b) C(26b) 3(3) 1_555 1_555 1_555 1_555 yes
N(23) C(24a) C(24b) C(25b) -118(13) 1_555 1_555 1_555 1_555 yes
N(23) C(24a) C(24b) C(27a) 137(1) 1_555 1_555 1_555 1_555 yes
N(23) C(24a) C(24b) C(27b) 134(2) 1_555 1_555 1_555 1_555 yes
N(23) C(24a) C(25a) C(26a) 12(2) 1_555 1_555 1_555 1_555 yes
N(23) C(24a) C(25b) C(24b) 61(14) 1_555 1_555 1_555 1_555 yes
N(23) C(24a) C(25b) C(26b) -23(2) 1_555 1_555 1_555 1_555 yes
N(23) C(24a) C(27a) C(24b) -66(3) 1_555 1_555 1_555 1_555 yes
N(23) C(24a) C(27a) C(27b) 106(4) 1_555 1_555 1_555 1_555 yes
N(23) C(24a) C(27b) C(24b) -98(4) 1_555 1_555 1_555 1_555 yes
N(23) C(24a) C(27b) C(27a) -105(3) 1_555 1_555 1_555 1_555 yes
N(23) C(24b) C(24a) C(25a) 114(3) 1_555 1_555 1_555 1_555 yes
N(23) C(24b) C(24a) C(25b) 118(13) 1_555 1_555 1_555 1_555 yes
N(23) C(24b) C(24a) C(27a) -137(1) 1_555 1_555 1_555 1_555 yes
N(23) C(24b) C(24a) C(27b) -134(2) 1_555 1_555 1_555 1_555 yes
N(23) C(24b) C(25b) C(24a) -101(15) 1_555 1_555 1_555 1_555 yes
N(23) C(24b) C(25b) C(26b) 0(6) 1_555 1_555 1_555 1_555 yes
N(23) C(24b) C(27a) C(24a) 41(2) 1_555 1_555 1_555 1_555 yes
N(23) C(24b) C(27a) C(27b) 35(5) 1_555 1_555 1_555 1_555 yes
N(23) C(24b) C(27b) C(24a) 37(2) 1_555 1_555 1_555 1_555 yes
N(23) C(24b) C(27b) C(27a) -149(4) 1_555 1_555 1_555 1_555 yes
C(2a) S(1) Rh(1) C(10) 149.9(7) 1_555 1_555 1_555 1_555 yes
C(2a) S(1) Rh(1) C(11) 109.9(6) 1_555 1_555 1_555 1_555 yes
C(2a) S(1) Rh(1) C(12) 82.8(7) 1_555 1_555 1_555 1_555 yes
C(2a) S(1) Rh(1) C(13) 115(1) 1_555 1_555 1_555 1_555 yes
C(2a) S(1) Rh(1) C(14) 172.6(7) 1_555 1_555 1_555 1_555 yes
C(2a) S(1) Rh(2) C(30) -158.7(7) 1_555 1_555 1_555 1_555 yes
C(2a) S(1) Rh(2) C(31) -120.2(7) 1_555 1_555 1_555 1_555 yes
C(2a) S(1) Rh(2) C(32) -99.4(8) 1_555 1_555 1_555 1_555 yes
C(2a) S(1) Rh(2) C(33) -164(1) 1_555 1_555 1_555 1_555 yes
C(2a) S(1) Rh(2) C(34) 172.8(7) 1_555 1_555 1_555 1_555 yes
C(2a) N(1a) Rh(1) C(10) -80(1) 1_555 1_555 1_555 1_555 yes
C(2a) N(1a) Rh(1) C(11) -95.3(10) 1_555 1_555 1_555 1_555 yes
C(2a) N(1a) Rh(1) C(12) -131.9(10) 1_555 1_555 1_555 1_555 yes
C(2a) N(1a) Rh(1) C(13) -166.6(9) 1_555 1_555 1_555 1_555 yes
C(2a) N(1a) Rh(1) C(14) -164.8(10) 1_555 1_555 1_555 1_555 yes
C(2a) N(1a) N(1b) C(22b) -9(2) 1_555 1_555 1_555 1_555 yes
C(2a) N(1a) N(1b) C(26b) 114(1) 1_555 1_555 1_555 1_555 yes
C(2a) N(1a) C(6a) C(5a) 2(2) 1_555 1_555 1_555 1_555 yes
C(2a) N(1a) C(6a) C(26b) -116(2) 1_555 1_555 1_555 1_555 yes
C(2a) N(3) C(4a) C(4b) 125(2) 1_555 1_555 1_555 1_555 yes
C(2a) N(3) C(4a) C(5a) -15(2) 1_555 1_555 1_555 1_555 yes
C(2a) N(3) C(4a) C(7a) 176(1) 1_555 1_555 1_555 1_555 yes
C(2a) N(3) C(4a) C(7b) -152(3) 1_555 1_555 1_555 1_555 yes
C(2a) N(3) C(4b) C(4a) -91(3) 1_555 1_555 1_555 1_555 yes
C(2a) N(3) C(4b) C(5b) 46(3) 1_555 1_555 1_555 1_555 yes
C(2a) N(3) C(4b) C(7a) -144(2) 1_555 1_555 1_555 1_555 yes
C(2a) N(3) C(4b) C(7b) -128(2) 1_555 1_555 1_555 1_555 yes
C(2a) C(2b) N(3) C(4a) 96(2) 1_555 1_555 1_555 1_555 yes
C(2a) C(2b) N(3) C(4b) 137(2) 1_555 1_555 1_555 1_555 yes
C(2a) C(2b) N(21b) C(6b) -102(4) 1_555 1_555 1_555 1_555 yes
C(2a) C(2b) N(21b) C(26a) -64(5) 1_555 1_555 1_555 1_555 yes
C(2b) S(1) Rh(1) C(10) 170.9(7) 1_555 1_555 1_555 1_555 yes
C(2b) S(1) Rh(1) C(11) 130.9(7) 1_555 1_555 1_555 1_555 yes
C(2b) S(1) Rh(1) C(12) 103.8(7) 1_555 1_555 1_555 1_555 yes
C(2b) S(1) Rh(1) C(13) 136(1) 1_555 1_555 1_555 1_555 yes
C(2b) S(1) Rh(1) C(14) -166.4(7) 1_555 1_555 1_555 1_555 yes
C(2b) S(1) Rh(2) C(30) -139.3(7) 1_555 1_555 1_555 1_555 yes
C(2b) S(1) Rh(2) C(31) -100.7(7) 1_555 1_555 1_555 1_555 yes
C(2b) S(1) Rh(2) C(32) -79.9(8) 1_555 1_555 1_555 1_555 yes
C(2b) S(1) Rh(2) C(33) -144(1) 1_555 1_555 1_555 1_555 yes
C(2b) S(1) Rh(2) C(34) -167.8(7) 1_555 1_555 1_555 1_555 yes
C(2b) N(3) C(4a) C(4b) 69(3) 1_555 1_555 1_555 1_555 yes
C(2b) N(3) C(4a) C(5a) -71(2) 1_555 1_555 1_555 1_555 yes
C(2b) N(3) C(4a) C(7a) 120(2) 1_555 1_555 1_555 1_555 yes
C(2b) N(3) C(4a) C(7b) 151(3) 1_555 1_555 1_555 1_555 yes
C(2b) N(3) C(4b) C(4a) -135(2) 1_555 1_555 1_555 1_555 yes
C(2b) N(3) C(4b) C(5b) 2(3) 1_555 1_555 1_555 1_555 yes
C(2b) N(3) C(4b) C(7a) 171(2) 1_555 1_555 1_555 1_555 yes
C(2b) N(3) C(4b) C(7b) -172(1) 1_555 1_555 1_555 1_555 yes
C(2b) N(21b) Rh(2) C(30) 75(1) 1_555 1_555 1_555 1_555 yes
C(2b) N(21b) Rh(2) C(31) 97(1) 1_555 1_555 1_555 1_555 yes
C(2b) N(21b) Rh(2) C(32) 138(1) 1_555 1_555 1_555 1_555 yes
C(2b) N(21b) Rh(2) C(33) 167(1) 1_555 1_555 1_555 1_555 yes
C(2b) N(21b) Rh(2) C(34) 138(1) 1_555 1_555 1_555 1_555 yes
C(2b) N(21b) N(21a) C(22a) -4(3) 1_555 1_555 1_555 1_555 yes
C(2b) N(21b) N(21a) C(26a) -122(2) 1_555 1_555 1_555 1_555 yes
C(2b) N(21b) C(6b) C(5b) 5(3) 1_555 1_555 1_555 1_555 yes
C(2b) N(21b) C(6b) C(26a) 132(2) 1_555 1_555 1_555 1_555 yes
C(2b) N(21b) C(26a) C(6b) -70(3) 1_555 1_555 1_555 1_555 yes
C(2b) N(21b) C(26a) C(25a) 23(4) 1_555 1_555 1_555 1_555 yes
C(2b) C(2a) N(1a) C(6a) 86(3) 1_555 1_555 1_555 1_555 yes
C(2b) C(2a) N(3) C(4a) -123(2) 1_555 1_555 1_555 1_555 yes
C(2b) C(2a) N(3) C(4b) -72(2) 1_555 1_555 1_555 1_555 yes
C(4a) N(3) C(4b) C(5b) 138(3) 1_555 1_555 1_555 1_555 yes
C(4a) N(3) C(4b) C(7a) -52(2) 1_555 1_555 1_555 1_555 yes
C(4a) N(3) C(4b) C(7b) -36(2) 1_555 1_555 1_555 1_555 yes
C(4a) C(4b) C(5b) C(6b) 89(6) 1_555 1_555 1_555 1_555 yes
C(4a) C(4b) C(7a) C(7b) 0(6) 1_555 1_555 1_555 1_555 yes
C(4a) C(4b) C(7b) C(7a) -178(7) 1_555 1_555 1_555 1_555 yes
C(4a) C(5a) C(6a) C(26b) 100(2) 1_555 1_555 1_555 1_555 yes
C(4a) C(7a) C(4b) C(5b) -142(3) 1_555 1_555 1_555 1_555 yes
C(4a) C(7a) C(4b) C(7b) 0(6) 1_555 1_555 1_555 1_555 yes
C(4a) C(7a) C(7b) C(4b) 0(3) 1_555 1_555 1_555 1_555 yes
C(4a) C(7b) C(4b) C(5b) -133(4) 1_555 1_555 1_555 1_555 yes
C(4a) C(7b) C(4b) C(7a) 178(7) 1_555 1_555 1_555 1_555 yes
C(4a) C(7b) C(7a) C(4b) 0(3) 1_555 1_555 1_555 1_555 yes
C(4b) N(3) C(4a) C(5a) -141(3) 1_555 1_555 1_555 1_555 yes
C(4b) N(3) C(4a) C(7a) 50(2) 1_555 1_555 1_555 1_555 yes
C(4b) N(3) C(4a) C(7b) 81(3) 1_555 1_555 1_555 1_555 yes
C(4b) C(4a) C(5a) C(6a) -93(5) 1_555 1_555 1_555 1_555 yes
C(4b) C(4a) C(7a) C(7b) -179(5) 1_555 1_555 1_555 1_555 yes
C(4b) C(4a) C(7b) C(7a) 0(5) 1_555 1_555 1_555 1_555 yes
C(4b) C(5b) C(6b) C(26a) -121(3) 1_555 1_555 1_555 1_555 yes
C(4b) C(7a) C(4a) C(5a) 137(3) 1_555 1_555 1_555 1_555 yes
C(4b) C(7a) C(4a) C(7b) 179(5) 1_555 1_555 1_555 1_555 yes
C(4b) C(7b) C(4a) C(5a) 142(3) 1_555 1_555 1_555 1_555 yes
C(4b) C(7b) C(4a) C(7a) 0(5) 1_555 1_555 1_555 1_555 yes
C(5a) C(4a) C(4b) C(5b) 10(9) 1_555 1_555 1_555 1_555 yes
C(5a) C(4a) C(4b) C(7a) -105(4) 1_555 1_555 1_555 1_555 yes
C(5a) C(4a) C(4b) C(7b) -104(4) 1_555 1_555 1_555 1_555 yes
C(5a) C(4a) C(7a) C(7b) -42(5) 1_555 1_555 1_555 1_555 yes
C(5a) C(4a) C(7b) C(7a) 142(4) 1_555 1_555 1_555 1_555 yes
C(5a) C(6a) C(26b) C(25b) 13(3) 1_555 1_555 1_555 1_555 yes
C(5b) C(4b) C(4a) C(7a) 115(5) 1_555 1_555 1_555 1_555 yes
C(5b) C(4b) C(4a) C(7b) 114(5) 1_555 1_555 1_555 1_555 yes
C(5b) C(4b) C(7a) C(7b) -141(5) 1_555 1_555 1_555 1_555 yes
C(5b) C(4b) C(7b) C(7a) 47(6) 1_555 1_555 1_555 1_555 yes
C(5b) C(6b) N(21b) C(26a) -127(3) 1_555 1_555 1_555 1_555 yes
C(5b) C(6b) C(26a) C(25a) 0(4) 1_555 1_555 1_555 1_555 yes
C(6a) N(1a) Rh(1) C(10) 101(1) 1_555 1_555 1_555 1_555 yes
C(6a) N(1a) Rh(1) C(11) 86(1) 1_555 1_555 1_555 1_555 yes
C(6a) N(1a) Rh(1) C(12) 49(1) 1_555 1_555 1_555 1_555 yes
C(6a) N(1a) Rh(1) C(13) 15(1) 1_555 1_555 1_555 1_555 yes
C(6a) N(1a) Rh(1) C(14) 16(2) 1_555 1_555 1_555 1_555 yes
C(6a) N(1a) N(1b) C(22b) -130(2) 1_555 1_555 1_555 1_555 yes
C(6a) N(1a) N(1b) C(26b) -6(1) 1_555 1_555 1_555 1_555 yes
C(6a) C(5a) C(4a) C(7a) 179(2) 1_555 1_555 1_555 1_555 yes
C(6a) C(5a) C(4a) C(7b) 162(2) 1_555 1_555 1_555 1_555 yes
C(6a) C(26b) N(1b) C(22b) 141(2) 1_555 1_555 1_555 1_555 yes
C(6a) C(26b) C(25b) C(24a) -123(2) 1_555 1_555 1_555 1_555 yes
C(6a) C(26b) C(25b) C(24b) -135(4) 1_555 1_555 1_555 1_555 yes
C(6b) N(21b) Rh(2) C(30) -104(2) 1_555 1_555 1_555 1_555 yes
C(6b) N(21b) Rh(2) C(31) -81(2) 1_555 1_555 1_555 1_555 yes
C(6b) N(21b) Rh(2) C(32) -40(2) 1_555 1_555 1_555 1_555 yes
C(6b) N(21b) Rh(2) C(33) -12(2) 1_555 1_555 1_555 1_555 yes
C(6b) N(21b) Rh(2) C(34) -40(3) 1_555 1_555 1_555 1_555 yes
C(6b) N(21b) N(21a) C(22a) 117(1) 1_555 1_555 1_555 1_555 yes
C(6b) N(21b) N(21a) C(26a) -1(1) 1_555 1_555 1_555 1_555 yes
C(6b) N(21b) C(26a) C(25a) 93(3) 1_555 1_555 1_555 1_555 yes
C(6b) C(5b) C(4b) C(7a) -167(2) 1_555 1_555 1_555 1_555 yes
C(6b) C(5b) C(4b) C(7b) 175(2) 1_555 1_555 1_555 1_555 yes
C(6b) C(26a) N(21a) C(22a) -126(2) 1_555 1_555 1_555 1_555 yes
C(6b) C(26a) C(25a) C(24a) 118(3) 1_555 1_555 1_555 1_555 yes
C(7a) C(4a) C(4b) C(7b) 0(2) 1_555 1_555 1_555 1_555 yes
C(7a) C(4b) C(4a) C(7b) 0(2) 1_555 1_555 1_555 1_555 yes
C(10) Rh(1) S(2) C(22a) 177.9(6) 1_555 1_555 1_555 1_555 yes
C(10) Rh(1) S(2) C(22b) -164.5(8) 1_555 1_555 1_555 1_555 yes
C(10) Rh(1) N(1b) C(22b) 100(2) 1_555 1_555 1_555 1_555 yes
C(10) Rh(1) N(1b) C(26b) -82(2) 1_555 1_555 1_555 1_555 yes
C(10) Rh(1) C(11) C(12) 117.7(8) 1_555 1_555 1_555 1_555 yes
C(10) Rh(1) C(11) C(16) -122(1) 1_555 1_555 1_555 1_555 yes
C(10) Rh(1) C(12) C(11) -38.5(6) 1_555 1_555 1_555 1_555 yes
C(10) Rh(1) C(12) C(13) 80.2(6) 1_555 1_555 1_555 1_555 yes
C(10) Rh(1) C(12) C(17) -159.4(10) 1_555 1_555 1_555 1_555 yes
C(10) Rh(1) C(13) C(12) -80.0(6) 1_555 1_555 1_555 1_555 yes
C(10) Rh(1) C(13) C(14) 36.5(5) 1_555 1_555 1_555 1_555 yes
C(10) Rh(1) C(13) C(18) 159.5(10) 1_555 1_555 1_555 1_555 yes
C(10) Rh(1) C(14) C(13) -119.8(8) 1_555 1_555 1_555 1_555 yes
C(10) Rh(1) C(14) C(19) 120(1) 1_555 1_555 1_555 1_555 yes
C(10) C(11) Rh(1) C(12) -117.7(8) 1_555 1_555 1_555 1_555 yes
C(10) C(11) Rh(1) C(13) -79.5(6) 1_555 1_555 1_555 1_555 yes
C(10) C(11) Rh(1) C(14) -37.4(5) 1_555 1_555 1_555 1_555 yes
C(10) C(11) C(12) C(13) 1(1) 1_555 1_555 1_555 1_555 yes
C(10) C(11) C(12) C(17) -176.3(9) 1_555 1_555 1_555 1_555 yes
C(10) C(14) Rh(1) C(11) 38.5(5) 1_555 1_555 1_555 1_555 yes
C(10) C(14) Rh(1) C(12) 80.5(6) 1_555 1_555 1_555 1_555 yes
C(10) C(14) Rh(1) C(13) 119.8(8) 1_555 1_555 1_555 1_555 yes
C(10) C(14) C(13) C(12) 3(1) 1_555 1_555 1_555 1_555 yes
C(10) C(14) C(13) C(18) 177.1(9) 1_555 1_555 1_555 1_555 yes
C(11) Rh(1) S(2) C(22a) 176.7(8) 1_555 1_555 1_555 1_555 yes
C(11) Rh(1) S(2) C(22b) -165.7(10) 1_555 1_555 1_555 1_555 yes
C(11) Rh(1) N(1b) C(22b) 172(1) 1_555 1_555 1_555 1_555 yes
C(11) Rh(1) N(1b) C(26b) -9(2) 1_555 1_555 1_555 1_555 yes
C(11) Rh(1) C(10) C(14) -117.4(7) 1_555 1_555 1_555 1_555 yes
C(11) Rh(1) C(10) C(15) 119(1) 1_555 1_555 1_555 1_555 yes
C(11) Rh(1) C(12) C(13) 118.7(8) 1_555 1_555 1_555 1_555 yes
C(11) Rh(1) C(12) C(17) -120(1) 1_555 1_555 1_555 1_555 yes
C(11) Rh(1) C(13) C(12) -36.3(5) 1_555 1_555 1_555 1_555 yes
C(11) Rh(1) C(13) C(14) 80.2(6) 1_555 1_555 1_555 1_555 yes
C(11) Rh(1) C(13) C(18) -156.8(10) 1_555 1_555 1_555 1_555 yes
C(11) Rh(1) C(14) C(13) -81.3(6) 1_555 1_555 1_555 1_555 yes
C(11) Rh(1) C(14) C(19) 158.9(10) 1_555 1_555 1_555 1_555 yes
C(11) C(10) Rh(1) C(12) 36.9(5) 1_555 1_555 1_555 1_555 yes
C(11) C(10) Rh(1) C(13) 81.1(5) 1_555 1_555 1_555 1_555 yes
C(11) C(10) Rh(1) C(14) 117.4(7) 1_555 1_555 1_555 1_555 yes
C(11) C(10) C(14) C(13) -2(1) 1_555 1_555 1_555 1_555 yes
C(11) C(10) C(14) C(19) 177.0(9) 1_555 1_555 1_555 1_555 yes
C(11) C(12) Rh(1) C(13) -118.7(8) 1_555 1_555 1_555 1_555 yes
C(11) C(12) Rh(1) C(14) -81.0(6) 1_555 1_555 1_555 1_555 yes
C(11) C(12) C(13) C(14) -3(1) 1_555 1_555 1_555 1_555 yes
C(11) C(12) C(13) C(18) -177.1(9) 1_555 1_555 1_555 1_555 yes
C(12) Rh(1) S(2) C(22a) -97.3(8) 1_555 1_555 1_555 1_555 yes
C(12) Rh(1) S(2) C(22b) -79.7(9) 1_555 1_555 1_555 1_555 yes
C(12) Rh(1) N(1b) C(22b) 149(1) 1_555 1_555 1_555 1_555 yes
C(12) Rh(1) N(1b) C(26b) -33(2) 1_555 1_555 1_555 1_555 yes
C(12) Rh(1) C(10) C(14) -80.5(6) 1_555 1_555 1_555 1_555 yes
C(12) Rh(1) C(10) C(15) 156(1) 1_555 1_555 1_555 1_555 yes
C(12) Rh(1) C(11) C(16) 119(1) 1_555 1_555 1_555 1_555 yes
C(12) Rh(1) C(13) C(14) 116.4(8) 1_555 1_555 1_555 1_555 yes
C(12) Rh(1) C(13) C(18) -120(1) 1_555 1_555 1_555 1_555 yes
C(12) Rh(1) C(14) C(13) -39.3(5) 1_555 1_555 1_555 1_555 yes
C(12) Rh(1) C(14) C(19) -159.2(10) 1_555 1_555 1_555 1_555 yes
C(12) C(11) Rh(1) C(13) 38.1(5) 1_555 1_555 1_555 1_555 yes
C(12) C(11) Rh(1) C(14) 80.3(6) 1_555 1_555 1_555 1_555 yes
C(12) C(11) C(10) C(14) 0(1) 1_555 1_555 1_555 1_555 yes
C(12) C(11) C(10) C(15) 175.3(9) 1_555 1_555 1_555 1_555 yes
C(12) C(13) Rh(1) C(14) -116.4(8) 1_555 1_555 1_555 1_555 yes
C(12) C(13) C(14) C(19) -176.0(9) 1_555 1_555 1_555 1_555 yes
C(13) Rh(1) S(2) C(22a) -111.5(6) 1_555 1_555 1_555 1_555 yes
C(13) Rh(1) S(2) C(22b) -93.9(8) 1_555 1_555 1_555 1_555 yes
C(13) Rh(1) N(1b) C(22b) 108(1) 1_555 1_555 1_555 1_555 yes
C(13) Rh(1) N(1b) C(26b) -73(2) 1_555 1_555 1_555 1_555 yes
C(13) Rh(1) C(10) C(14) -36.3(5) 1_555 1_555 1_555 1_555 yes
C(13) Rh(1) C(10) C(15) -159(1) 1_555 1_555 1_555 1_555 yes
C(13) Rh(1) C(11) C(16) 157(1) 1_555 1_555 1_555 1_555 yes
C(13) Rh(1) C(12) C(17) 120(1) 1_555 1_555 1_555 1_555 yes
C(13) Rh(1) C(14) C(19) -119(1) 1_555 1_555 1_555 1_555 yes
C(13) C(12) Rh(1) C(14) 37.7(5) 1_555 1_555 1_555 1_555 yes
C(13) C(12) C(11) C(16) 178.1(9) 1_555 1_555 1_555 1_555 yes
C(13) C(14) C(10) C(15) -177.1(9) 1_555 1_555 1_555 1_555 yes
C(14) Rh(1) S(2) C(22a) -148.3(6) 1_555 1_555 1_555 1_555 yes
C(14) Rh(1) S(2) C(22b) -130.7(8) 1_555 1_555 1_555 1_555 yes
C(14) Rh(1) N(1b) C(22b) 79(1) 1_555 1_555 1_555 1_555 yes
C(14) Rh(1) N(1b) C(26b) -103(2) 1_555 1_555 1_555 1_555 yes
C(14) Rh(1) C(10) C(15) -123(1) 1_555 1_555 1_555 1_555 yes
C(14) Rh(1) C(11) C(16) -159(1) 1_555 1_555 1_555 1_555 yes
C(14) Rh(1) C(12) C(17) 158.0(10) 1_555 1_555 1_555 1_555 yes
C(14) Rh(1) C(13) C(18) 123(1) 1_555 1_555 1_555 1_555 yes
C(14) C(10) C(11) C(16) -176.0(10) 1_555 1_555 1_555 1_555 yes
C(14) C(13) C(12) C(17) 175.0(9) 1_555 1_555 1_555 1_555 yes
C(15) C(10) C(11) C(16) 0(1) 1_555 1_555 1_555 1_555 yes
C(15) C(10) C(14) C(19) 2(1) 1_555 1_555 1_555 1_555 yes
C(16) C(11) C(12) C(17) 0(1) 1_555 1_555 1_555 1_555 yes
C(17) C(12) C(13) C(18) 1(1) 1_555 1_555 1_555 1_555 yes
C(18) C(13) C(14) C(19) -2(1) 1_555 1_555 1_555 1_555 yes
C(22a) S(2) Rh(2) C(30) 172.5(6) 1_555 1_555 1_555 1_555 yes
C(22a) S(2) Rh(2) C(31) 153(1) 1_555 1_555 1_555 1_555 yes
C(22a) S(2) Rh(2) C(32) 83.3(8) 1_555 1_555 1_555 1_555 yes
C(22a) S(2) Rh(2) C(33) 104.4(8) 1_555 1_555 1_555 1_555 yes
C(22a) S(2) Rh(2) C(34) 143.0(7) 1_555 1_555 1_555 1_555 yes
C(22a) N(21a) Rh(2) C(30) -148(1) 1_555 1_555 1_555 1_555 yes
C(22a) N(21a) Rh(2) C(31) -171.9(9) 1_555 1_555 1_555 1_555 yes
C(22a) N(21a) Rh(2) C(32) -139(1) 1_555 1_555 1_555 1_555 yes
C(22a) N(21a) Rh(2) C(33) -100(1) 1_555 1_555 1_555 1_555 yes
C(22a) N(21a) Rh(2) C(34) -76(1) 1_555 1_555 1_555 1_555 yes
C(22a) N(21a) N(21b) C(26a) 118(2) 1_555 1_555 1_555 1_555 yes
C(22a) N(21a) C(26a) C(25a) 5(2) 1_555 1_555 1_555 1_555 yes
C(22a) N(23) C(24a) C(24b) 105(3) 1_555 1_555 1_555 1_555 yes
C(22a) N(23) C(24a) C(25a) -21(2) 1_555 1_555 1_555 1_555 yes
C(22a) N(23) C(24a) C(25b) 93(2) 1_555 1_555 1_555 1_555 yes
C(22a) N(23) C(24a) C(27a) 165(2) 1_555 1_555 1_555 1_555 yes
C(22a) N(23) C(24a) C(27b) -149(2) 1_555 1_555 1_555 1_555 yes
C(22a) N(23) C(24b) C(24a) -105(3) 1_555 1_555 1_555 1_555 yes
C(22a) N(23) C(24b) C(25b) 44(6) 1_555 1_555 1_555 1_555 yes
C(22a) N(23) C(24b) C(27a) -155(2) 1_555 1_555 1_555 1_555 yes
C(22a) N(23) C(24b) C(27b) -140(2) 1_555 1_555 1_555 1_555 yes
C(22a) C(22b) N(1b) C(26b) -82(5) 1_555 1_555 1_555 1_555 yes
C(22a) C(22b) N(23) C(24a) 100(2) 1_555 1_555 1_555 1_555 yes
C(22a) C(22b) N(23) C(24b) 130(2) 1_555 1_555 1_555 1_555 yes
C(22b) S(2) Rh(2) C(30) -167.9(9) 1_555 1_555 1_555 1_555 yes
C(22b) S(2) Rh(2) C(31) 173(1) 1_555 1_555 1_555 1_555 yes
C(22b) S(2) Rh(2) C(32) 102.8(10) 1_555 1_555 1_555 1_555 yes
C(22b) S(2) Rh(2) C(33) 124.0(10) 1_555 1_555 1_555 1_555 yes
C(22b) S(2) Rh(2) C(34) 162.5(9) 1_555 1_555 1_555 1_555 yes
C(22b) N(1b) C(26b) C(25b) 4(3) 1_555 1_555 1_555 1_555 yes
C(22b) N(23) C(24a) C(24b) 54(4) 1_555 1_555 1_555 1_555 yes
C(22b) N(23) C(24a) C(25a) -73(2) 1_555 1_555 1_555 1_555 yes
C(22b) N(23) C(24a) C(25b) 42(2) 1_555 1_555 1_555 1_555 yes
C(22b) N(23) C(24a) C(27a) 114(2) 1_555 1_555 1_555 1_555 yes
C(22b) N(23) C(24a) C(27b) 159(2) 1_555 1_555 1_555 1_555 yes
C(22b) N(23) C(24b) C(24a) -143(2) 1_555 1_555 1_555 1_555 yes
C(22b) N(23) C(24b) C(25b) 7(5) 1_555 1_555 1_555 1_555 yes
C(22b) N(23) C(24b) C(27a) 166(2) 1_555 1_555 1_555 1_555 yes
C(22b) N(23) C(24b) C(27b) -177(1) 1_555 1_555 1_555 1_555 yes
C(22b) C(22a) N(21a) C(26a) 93(4) 1_555 1_555 1_555 1_555 yes
C(22b) C(22a) N(23) C(24a) -116(2) 1_555 1_555 1_555 1_555 yes
C(22b) C(22a) N(23) C(24b) -70(3) 1_555 1_555 1_555 1_555 yes
C(24a) N(23) C(24b) C(25b) 150(7) 1_555 1_555 1_555 1_555 yes
C(24a) N(23) C(24b) C(27a) -50(3) 1_555 1_555 1_555 1_555 yes
C(24a) N(23) C(24b) C(27b) -34(2) 1_555 1_555 1_555 1_555 yes
C(24a) C(24b) C(25b) C(26b) 100(14) 1_555 1_555 1_555 1_555 yes
C(24a) C(24b) C(27a) C(27b) -6(4) 1_555 1_555 1_555 1_555 yes
C(24a) C(24b) C(27b) C(27a) 172(6) 1_555 1_555 1_555 1_555 yes
C(24a) C(25b) C(24b) C(27a) 97(14) 1_555 1_555 1_555 1_555 yes
C(24a) C(25b) C(24b) C(27b) 85(14) 1_555 1_555 1_555 1_555 yes
C(24a) C(27a) C(24b) C(25b) -154(6) 1_555 1_555 1_555 1_555 yes
C(24a) C(27a) C(24b) C(27b) 6(4) 1_555 1_555 1_555 1_555 yes
C(24a) C(27a) C(27b) C(24b) -3(2) 1_555 1_555 1_555 1_555 yes
C(24a) C(27b) C(24b) C(25b) -147(7) 1_555 1_555 1_555 1_555 yes
C(24a) C(27b) C(24b) C(27a) -172(6) 1_555 1_555 1_555 1_555 yes
C(24a) C(27b) C(27a) C(24b) 3(2) 1_555 1_555 1_555 1_555 yes
C(24b) N(23) C(24a) C(25a) -127(3) 1_555 1_555 1_555 1_555 yes
C(24b) N(23) C(24a) C(25b) -12(3) 1_555 1_555 1_555 1_555 yes
C(24b) N(23) C(24a) C(27a) 59(3) 1_555 1_555 1_555 1_555 yes
C(24b) N(23) C(24a) C(27b) 104(4) 1_555 1_555 1_555 1_555 yes
C(24b) C(24a) C(25a) C(26a) -91(5) 1_555 1_555 1_555 1_555 yes
C(24b) C(24a) C(25b) C(26b) -84(14) 1_555 1_555 1_555 1_555 yes
C(24b) C(24a) C(27a) C(27b) 173(5) 1_555 1_555 1_555 1_555 yes
C(24b) C(24a) C(27b) C(27a) -6(5) 1_555 1_555 1_555 1_555 yes
C(24b) C(25b) C(24a) C(25a) 176(14) 1_555 1_555 1_555 1_555 yes
C(24b) C(25b) C(24a) C(27a) -72(14) 1_555 1_555 1_555 1_555 yes
C(24b) C(25b) C(24a) C(27b) -76(14) 1_555 1_555 1_555 1_555 yes
C(24b) C(27a) C(24a) C(25a) 120(3) 1_555 1_555 1_555 1_555 yes
C(24b) C(27a) C(24a) C(25b) 13(3) 1_555 1_555 1_555 1_555 yes
C(24b) C(27a) C(24a) C(27b) -173(5) 1_555 1_555 1_555 1_555 yes
C(24b) C(27b) C(24a) C(25a) 129(4) 1_555 1_555 1_555 1_555 yes
C(24b) C(27b) C(24a) C(25b) 13(3) 1_555 1_555 1_555 1_555 yes
C(24b) C(27b) C(24a) C(27a) 6(5) 1_555 1_555 1_555 1_555 yes
C(25a) C(24a) C(24b) C(25b) -4(16) 1_555 1_555 1_555 1_555 yes
C(25a) C(24a) C(24b) C(27a) -107(3) 1_555 1_555 1_555 1_555 yes
C(25a) C(24a) C(24b) C(27b) -111(4) 1_555 1_555 1_555 1_555 yes
C(25a) C(24a) C(25b) C(26b) 91(2) 1_555 1_555 1_555 1_555 yes
C(25a) C(24a) C(27a) C(27b) -66(3) 1_555 1_555 1_555 1_555 yes
C(25a) C(24a) C(27b) C(27a) 123(3) 1_555 1_555 1_555 1_555 yes
C(25b) C(24a) C(24b) C(27a) -103(14) 1_555 1_555 1_555 1_555 yes
C(25b) C(24a) C(24b) C(27b) -107(13) 1_555 1_555 1_555 1_555 yes
C(25b) C(24a) C(25a) C(26a) -92(2) 1_555 1_555 1_555 1_555 yes
C(25b) C(24a) C(27a) C(27b) -172(3) 1_555 1_555 1_555 1_555 yes
C(25b) C(24a) C(27b) C(27a) 7(3) 1_555 1_555 1_555 1_555 yes
C(25b) C(24b) C(24a) C(27a) 103(14) 1_555 1_555 1_555 1_555 yes
C(25b) C(24b) C(24a) C(27b) 107(13) 1_555 1_555 1_555 1_555 yes
C(25b) C(24b) C(27a) C(27b) -160(4) 1_555 1_555 1_555 1_555 yes
C(25b) C(24b) C(27b) C(27a) 24(6) 1_555 1_555 1_555 1_555 yes
C(26a) N(21a) Rh(2) C(30) 36(3) 1_555 1_555 1_555 1_555 yes
C(26a) N(21a) Rh(2) C(31) 13(1) 1_555 1_555 1_555 1_555 yes
C(26a) N(21a) Rh(2) C(32) 45(1) 1_555 1_555 1_555 1_555 yes
C(26a) N(21a) Rh(2) C(33) 84(1) 1_555 1_555 1_555 1_555 yes
C(26a) N(21a) Rh(2) C(34) 108(1) 1_555 1_555 1_555 1_555 yes
C(26a) N(21b) Rh(2) C(30) -131.8(10) 1_555 1_555 1_555 1_555 yes
C(26a) N(21b) Rh(2) C(31) -108(1) 1_555 1_555 1_555 1_555 yes
C(26a) N(21b) Rh(2) C(32) -68(1) 1_555 1_555 1_555 1_555 yes
C(26a) N(21b) Rh(2) C(33) -39(1) 1_555 1_555 1_555 1_555 yes
C(26a) N(21b) Rh(2) C(34) -67(2) 1_555 1_555 1_555 1_555 yes
C(26a) C(25a) C(24a) C(27a) -173(2) 1_555 1_555 1_555 1_555 yes
C(26a) C(25a) C(24a) C(27b) 156(2) 1_555 1_555 1_555 1_555 yes
C(26b) C(25b) C(24a) C(27a) -156(2) 1_555 1_555 1_555 1_555 yes
C(26b) C(25b) C(24a) C(27b) -160(2) 1_555 1_555 1_555 1_555 yes
C(26b) C(25b) C(24b) C(27a) -161(2) 1_555 1_555 1_555 1_555 yes
C(26b) C(25b) C(24b) C(27b) -173(3) 1_555 1_555 1_555 1_555 yes
C(27a) C(24a) C(24b) C(27b) -3(2) 1_555 1_555 1_555 1_555 yes
C(27a) C(24b) C(24a) C(27b) 3(2) 1_555 1_555 1_555 1_555 yes
C(30) Rh(2) C(31) C(32) -115(1) 1_555 1_555 1_555 1_555 yes
C(30) Rh(2) C(31) C(36) 120(1) 1_555 1_555 1_555 1_555 yes
C(30) Rh(2) C(32) C(31) 38.3(7) 1_555 1_555 1_555 1_555 yes
C(30) Rh(2) C(32) C(33) -80.5(9) 1_555 1_555 1_555 1_555 yes
C(30) Rh(2) C(32) C(37) 157(1) 1_555 1_555 1_555 1_555 yes
C(30) Rh(2) C(33) C(32) 80.5(8) 1_555 1_555 1_555 1_555 yes
C(30) Rh(2) C(33) C(34) -37.1(7) 1_555 1_555 1_555 1_555 yes
C(30) Rh(2) C(33) C(38) -160(2) 1_555 1_555 1_555 1_555 yes
C(30) Rh(2) C(34) C(33) 118(1) 1_555 1_555 1_555 1_555 yes
C(30) Rh(2) C(34) C(39) -123(1) 1_555 1_555 1_555 1_555 yes
C(30) C(31) Rh(2) C(32) 115(1) 1_555 1_555 1_555 1_555 yes
C(30) C(31) Rh(2) C(33) 79.3(8) 1_555 1_555 1_555 1_555 yes
C(30) C(31) Rh(2) C(34) 36.9(7) 1_555 1_555 1_555 1_555 yes
C(30) C(31) C(32) C(33) -2(1) 1_555 1_555 1_555 1_555 yes
C(30) C(31) C(32) C(37) 178(1) 1_555 1_555 1_555 1_555 yes
C(30) C(34) Rh(2) C(31) -36.9(7) 1_555 1_555 1_555 1_555 yes
C(30) C(34) Rh(2) C(32) -81.1(8) 1_555 1_555 1_555 1_555 yes
C(30) C(34) Rh(2) C(33) -118(1) 1_555 1_555 1_555 1_555 yes
C(30) C(34) C(33) C(32) 0(1) 1_555 1_555 1_555 1_555 yes
C(30) C(34) C(33) C(38) -177(1) 1_555 1_555 1_555 1_555 yes
C(31) Rh(2) C(30) C(34) 119.0(10) 1_555 1_555 1_555 1_555 yes
C(31) Rh(2) C(30) C(35) -116(1) 1_555 1_555 1_555 1_555 yes
C(31) Rh(2) C(32) C(33) -118(1) 1_555 1_555 1_555 1_555 yes
C(31) Rh(2) C(32) C(37) 119(2) 1_555 1_555 1_555 1_555 yes
C(31) Rh(2) C(33) C(32) 38.0(7) 1_555 1_555 1_555 1_555 yes
C(31) Rh(2) C(33) C(34) -79.6(7) 1_555 1_555 1_555 1_555 yes
C(31) Rh(2) C(33) C(38) 156(2) 1_555 1_555 1_555 1_555 yes
C(31) Rh(2) C(34) C(33) 81.8(8) 1_555 1_555 1_555 1_555 yes
C(31) Rh(2) C(34) C(39) -160(1) 1_555 1_555 1_555 1_555 yes
C(31) C(30) Rh(2) C(32) -39.7(7) 1_555 1_555 1_555 1_555 yes
C(31) C(30) Rh(2) C(33) -82.0(8) 1_555 1_555 1_555 1_555 yes
C(31) C(30) Rh(2) C(34) -119.0(10) 1_555 1_555 1_555 1_555 yes
C(31) C(30) C(34) C(33) 0(1) 1_555 1_555 1_555 1_555 yes
C(31) C(30) C(34) C(39) -178(1) 1_555 1_555 1_555 1_555 yes
C(31) C(32) Rh(2) C(33) 118(1) 1_555 1_555 1_555 1_555 yes
C(31) C(32) Rh(2) C(34) 81.1(8) 1_555 1_555 1_555 1_555 yes
C(31) C(32) C(33) C(34) 1(1) 1_555 1_555 1_555 1_555 yes
C(31) C(32) C(33) C(38) 178(1) 1_555 1_555 1_555 1_555 yes
C(32) Rh(2) C(30) C(34) 79.4(8) 1_555 1_555 1_555 1_555 yes
C(32) Rh(2) C(30) C(35) -155(1) 1_555 1_555 1_555 1_555 yes
C(32) Rh(2) C(31) C(36) -123(1) 1_555 1_555 1_555 1_555 yes
C(32) Rh(2) C(33) C(34) -117(1) 1_555 1_555 1_555 1_555 yes
C(32) Rh(2) C(33) C(38) 118(2) 1_555 1_555 1_555 1_555 yes
C(32) Rh(2) C(34) C(33) 37.5(7) 1_555 1_555 1_555 1_555 yes
C(32) Rh(2) C(34) C(39) 155(1) 1_555 1_555 1_555 1_555 yes
C(32) C(31) Rh(2) C(33) -36.4(8) 1_555 1_555 1_555 1_555 yes
C(32) C(31) Rh(2) C(34) -78.8(9) 1_555 1_555 1_555 1_555 yes
C(32) C(31) C(30) C(34) 1(1) 1_555 1_555 1_555 1_555 yes
C(32) C(31) C(30) C(35) -175.9(9) 1_555 1_555 1_555 1_555 yes
C(32) C(33) Rh(2) C(34) 117(1) 1_555 1_555 1_555 1_555 yes
C(32) C(33) C(34) C(39) 177(1) 1_555 1_555 1_555 1_555 yes
C(33) Rh(2) C(30) C(34) 37.0(8) 1_555 1_555 1_555 1_555 yes
C(33) Rh(2) C(30) C(35) 161(1) 1_555 1_555 1_555 1_555 yes
C(33) Rh(2) C(31) C(36) -160(1) 1_555 1_555 1_555 1_555 yes
C(33) Rh(2) C(32) C(37) -121(2) 1_555 1_555 1_555 1_555 yes
C(33) Rh(2) C(34) C(39) 118(1) 1_555 1_555 1_555 1_555 yes
C(33) C(32) Rh(2) C(34) -37.7(8) 1_555 1_555 1_555 1_555 yes
C(33) C(32) C(31) C(36) -176(1) 1_555 1_555 1_555 1_555 yes
C(33) C(34) C(30) C(35) 176(1) 1_555 1_555 1_555 1_555 yes
C(34) Rh(2) C(30) C(35) 124(1) 1_555 1_555 1_555 1_555 yes
C(34) Rh(2) C(31) C(36) 157(1) 1_555 1_555 1_555 1_555 yes
C(34) Rh(2) C(32) C(37) -159(1) 1_555 1_555 1_555 1_555 yes
C(34) Rh(2) C(33) C(38) -123(2) 1_555 1_555 1_555 1_555 yes
C(34) C(30) C(31) C(36) 176(1) 1_555 1_555 1_555 1_555 yes
C(34) C(33) C(32) C(37) -179(1) 1_555 1_555 1_555 1_555 yes
C(35) C(30) C(31) C(36) -1(1) 1_555 1_555 1_555 1_555 yes
C(35) C(30) C(34) C(39) -1(1) 1_555 1_555 1_555 1_555 yes
C(36) C(31) C(32) C(37) 4(1) 1_555 1_555 1_555 1_555 yes
C(37) C(32) C(33) C(38) -2(2) 1_555 1_555 1_555 1_555 yes
C(38) C(33) C(34) C(39) 0(2) 1_555 1_555 1_555 1_555 yes
